data_4338454
loop_
_publ_author_name
'Taniyama, Nobuhiro'
'Ohki, Yasuhiro'
'Tatsumi, Kazuyuki'

_publ_section_title
;
 Synthesis of V/Fe/S Clusters Using Vanadium(III) Thiolate Complexes
 Bearing a Phenoxide-Based Tridentate Ligand.
;
_journal_issue 11
_journal_name_full 'Inorganic chemistry'
_journal_page_first 5438
_journal_page_last 5446
_journal_paper_doi 10.1021/ic4030603
_journal_volume 53
_journal_year 2014
_chemical_absolute_configuration 'CHOOSE rm ad rmad syn or unk'
_chemical_formula_moiety 'C71 H88 Fe3 N O3 P S5 V'
_chemical_formula_sum 'C71 H88 Fe3 N O3 P S5 V'
_chemical_formula_weight 1413.24
_space_group_IT_number 2
_symmetry_cell_setting triclinic
_symmetry_Int_Tables_number 2
_symmetry_space_group_name_Hall '-P 1'
_symmetry_space_group_name_H-M 'P -1'
_atom_sites_solution_hydrogens geom
_atom_sites_solution_primary direct
_atom_sites_solution_secondary difmap
_cell_angle_alpha 102.80(2)
_cell_angle_beta 93.233(9)
_cell_angle_gamma 114.945(15)
_cell_formula_units_Z 2
_cell_length_a 14.50(3)
_cell_length_b 16.41(3)
_cell_length_c 17.69(3)
_cell_measurement_reflns_used 6827
_cell_measurement_temperature 273
_cell_measurement_theta_max 25.35
_cell_measurement_theta_min 3.00
_cell_volume 3668(12)
_computing_cell_refinement 'CrystalClear-SM Expert 2.0 r4'
_computing_data_collection 'CrystalClear-SM Expert 2.0 r4 (Rigaku, 2009)'
_computing_data_reduction 'CrystalClear-SM Expert 2.0 r4'
_computing_molecular_graphics 'CrystalStructure 4.0'
_computing_publication_material 'CrystalStructure 4.0 (Rigaku, 2010)'
_computing_structure_refinement 'SHELXL97 (Sheldrick, 2008)'
_computing_structure_solution 'SHELXS97 (Sheldrick, 2008)'
_diffrn_ambient_temperature 273
_diffrn_detector_area_resol_mean 29.257
_diffrn_measured_fraction_theta_full 0.975
_diffrn_measured_fraction_theta_max 0.975
_diffrn_measurement_device_type 'Rigaku Saturn70'
_diffrn_measurement_method \w
_diffrn_radiation_type 'Mo K\a'
_diffrn_radiation_wavelength 0.71075
_diffrn_reflns_av_R_equivalents 0.3041
_diffrn_reflns_limit_h_max 16
_diffrn_reflns_limit_h_min -17
_diffrn_reflns_limit_k_max 19
_diffrn_reflns_limit_k_min -19
_diffrn_reflns_limit_l_max 20
_diffrn_reflns_limit_l_min -21
_diffrn_reflns_number 32174
_diffrn_reflns_theta_full 25.50
_diffrn_reflns_theta_max 25.49
_diffrn_standards_number 0
_exptl_absorpt_coefficient_mu 0.912
_exptl_absorpt_correction_T_max 0.991
_exptl_absorpt_correction_T_min 0.505
_exptl_absorpt_correction_type multi-scan
_exptl_absorpt_process_details 'REQAB (Rigaku, 1998)'
_exptl_crystal_colour black
_exptl_crystal_density_diffrn 1.280
_exptl_crystal_density_method 'not measured'
_exptl_crystal_description needle
_exptl_crystal_F_000 1482.00
_exptl_crystal_size_max 0.200
_exptl_crystal_size_mid 0.010
_exptl_crystal_size_min 0.010
_refine_diff_density_max 2.300
_refine_diff_density_min -1.340
_refine_ls_extinction_method none
_refine_ls_goodness_of_fit_ref 1.097
_refine_ls_hydrogen_treatment constr
_refine_ls_number_parameters 709
_refine_ls_number_reflns 13319
_refine_ls_number_restraints 30
_refine_ls_R_factor_gt 0.1629
_refine_ls_shift/su_max 0.000
_refine_ls_structure_factor_coef Fsqd
_refine_ls_weighting_details 'w = 1/[\s^2^(Fo^2^)+(0.2000P)^2^+0.0000P] where P=(Fo^2^+2Fc^2^)/3'
_refine_ls_weighting_scheme calc
_refine_ls_wR_factor_ref 0.4614
_reflns_number_gt 6119
_reflns_number_total 13319
_reflns_threshold_expression F^2^>2.0\s(F^2^)
_cod_data_source_file ic4030603_si_002.cif
_cod_data_source_block (OPO)VFe3S4(SDmp)(HNMe2)
_cod_depositor_comments 'Adding full bibliography for 4338450--4338455.cif.'
_cod_original_cell_volume 3667(10)
_cod_database_code 4338454

loop_
_symmetry_equiv_pos_site_id
_symmetry_equiv_pos_as_xyz
1 +X,+Y,+Z
2 -X,-Y,-Z

loop_
_atom_site_label
_atom_site_type_symbol
_atom_site_fract_x
_atom_site_fract_y
_atom_site_fract_z
_atom_site_U_iso_or_equiv
_atom_site_adp_type
_atom_site_occupancy
_atom_site_symmetry_multiplicity
_atom_site_calc_flag
_atom_site_refinement_flags
Fe1 Fe 0.21522(11) 0.70658(10) 0.17359(10) 0.0574(5) Uani 1.0 2 d .
Fe2 Fe 0.07071(10) 0.55352(9) 0.06622(9) 0.0498(5) Uani 1.0 2 d .
Fe3 Fe 0.12724(11) 0.71105(10) 0.03491(10) 0.0573(5) Uani 1.0 2 d .
V1 V -0.01905(12) 0.66470(11) 0.13742(11) 0.0493(5) Uani 1.0 2 d .
S1 S 0.06766(19) 0.59166(18) 0.19417(16) 0.0528(7) Uani 1.0 2 d .
S2 S 0.1448(2) 0.80194(17) 0.15306(19) 0.0611(8) Uani 1.0 2 d .
S3 S 0.2353(2) 0.64676(19) 0.05444(17) 0.0582(8) Uani 1.0 2 d .
S4 S -0.04042(18) 0.59439(16) -0.00200(16) 0.0497(7) Uani 1.0 2 d .
S5 S 0.3435(3) 0.7784(3) 0.2732(2) 0.0752(10) Uani 1.0 2 d .
P1 P -0.0188(2) 0.73972(19) 0.26962(17) 0.0550(8) Uani 1.0 2 d .
O1 O -0.1488(5) 0.5753(5) 0.1542(4) 0.0469(15) Uani 1.0 2 d .
O2 O -0.0754(5) 0.7462(5) 0.1226(5) 0.0532(17) Uani 1.0 2 d .
O3 O 0.1509(12) 0.6732(12) -0.2418(10) 0.147(5) Uiso 1.0 2 d .
N1 N 0.1638(9) 0.7645(7) -0.0635(9) 0.086(4) Uani 1.0 2 d .
C1 C -0.1933(8) 0.5829(7) 0.2192(8) 0.056(3) Uani 1.0 2 d .
C2 C -0.2969(9) 0.5179(7) 0.2206(8) 0.057(3) Uani 1.0 2 d .
C3 C -0.3346(9) 0.5294(8) 0.2897(8) 0.063(3) Uani 1.0 2 d .
C4 C -0.2799(10) 0.6033(9) 0.3567(8) 0.070(4) Uani 1.0 2 d .
C5 C -0.1794(9) 0.6661(8) 0.3537(7) 0.057(3) Uani 1.0 2 d .
C6 C -0.1373(8) 0.6567(8) 0.2873(6) 0.050(3) Uani 1.0 2 d .
C7 C -0.3635(9) 0.4374(8) 0.1474(7) 0.064(3) Uani 1.0 2 d .
C8 C -0.3131(11) 0.3720(8) 0.1254(9) 0.084(4) Uani 1.0 2 d .
C9 C -0.3709(9) 0.4764(9) 0.0789(7) 0.069(3) Uani 1.0 2 d .
C10 C -0.4756(9) 0.3782(9) 0.1580(9) 0.079(4) Uani 1.0 2 d .
C11 C -0.3260(12) 0.6161(12) 0.4338(9) 0.096(5) Uani 1.0 2 d .
C12 C -0.3172(14) 0.7194(13) 0.4525(12) 0.118(7) Uani 1.0 2 d .
C13 C -0.4425(13) 0.5543(15) 0.4191(10) 0.112(6) Uani 1.0 2 d .
C14 C -0.2658(18) 0.6095(19) 0.4993(11) 0.150(10) Uani 1.0 2 d .
C15 C 0.0817(10) 0.7804(10) 0.3534(8) 0.073(4) Uani 1.0 2 d .
C16 C 0.1635(9) 0.8599(12) 0.3707(9) 0.095(6) Uani 1.0 2 d .
C17 C 0.2511(12) 0.8853(19) 0.4325(12) 0.137(11) Uani 1.0 2 d .
C18 C 0.2299(18) 0.818(2) 0.4749(13) 0.128(9) Uani 1.0 2 d .
C19 C 0.1522(19) 0.7363(16) 0.4594(11) 0.139(10) Uani 1.0 2 d .
C20 C 0.0722(14) 0.7124(13) 0.3958(9) 0.108(7) Uani 1.0 2 d .
C21 C -0.0749(7) 0.8203(7) 0.1750(8) 0.061(4) Uani 1.0 2 d .
C22 C -0.1104(8) 0.8803(7) 0.1504(7) 0.056(3) Uani 1.0 2 d .
C23 C -0.1050(9) 0.9546(7) 0.2129(9) 0.065(4) Uani 1.0 2 d .
C24 C -0.0724(9) 0.9694(9) 0.2922(8) 0.068(4) Uani 1.0 2 d .
C25 C -0.0390(9) 0.9078(8) 0.3116(8) 0.066(3) Uani 1.0 2 d .
C26 C -0.0430(8) 0.8345(7) 0.2546(7) 0.051(3) Uani 1.0 2 d .
C27 C -0.1492(9) 0.8656(8) 0.0659(7) 0.060(3) Uani 1.0 2 d .
C28 C -0.1798(12) 0.9436(9) 0.0550(10) 0.088(5) Uani 1.0 2 d .
C29 C -0.0675(11) 0.8652(11) 0.0134(9) 0.085(4) Uani 1.0 2 d .
C30 C -0.2460(10) 0.7680(8) 0.0326(8) 0.073(4) Uani 1.0 2 d .
C31 C -0.0727(11) 1.0501(9) 0.3558(10) 0.085(5) Uani 1.0 2 d .
C32 C -0.142(2) 1.0008(17) 0.4140(15) 0.168(11) Uani 1.0 2 d .
C33 C -0.121(2) 1.1011(14) 0.3258(12) 0.162(11) Uani 1.0 2 d .
C34 C 0.0329(19) 1.1131(17) 0.402(2) 0.23(2) Uani 1.0 2 d .
C35 C 0.4485(9) 0.7549(10) 0.2518(8) 0.074(4) Uani 1.0 2 d .
C36 C 0.4488(11) 0.6694(10) 0.2561(8) 0.074(4) Uani 1.0 2 d .
C37 C 0.5406(15) 0.6607(16) 0.2445(11) 0.110(6) Uani 1.0 2 d .
C38 C 0.6274(14) 0.7339(16) 0.2335(10) 0.107(6) Uani 1.0 2 d .
C39 C 0.6236(11) 0.8120(14) 0.2248(10) 0.096(5) Uani 1.0 2 d .
C40 C 0.5370(10) 0.8265(10) 0.2353(8) 0.076(4) Uani 1.0 2 d .
C41 C 0.3577(11) 0.5912(11) 0.2689(10) 0.080(4) Uani 1.0 2 d .
C42 C 0.3306(13) 0.5953(15) 0.3425(10) 0.095(5) Uani 1.0 2 d .
C43 C 0.2435(18) 0.5161(19) 0.3516(14) 0.128(8) Uani 1.0 2 d .
C44 C 0.1877(15) 0.4366(17) 0.2884(18) 0.129(8) Uani 1.0 2 d .
C45 C 0.2184(15) 0.4363(13) 0.2193(13) 0.105(6) Uani 1.0 2 d .
C46 C 0.3025(13) 0.5106(12) 0.2061(11) 0.092(5) Uani 1.0 2 d .
C47 C 0.3911(13) 0.6814(13) 0.4119(9) 0.099(5) Uani 1.0 2 d .
C48 C 0.1057(16) 0.352(2) 0.303(2) 0.189(13) Uani 1.0 2 d .
C49 C 0.3351(12) 0.5034(12) 0.1265(10) 0.099(6) Uani 1.0 2 d .
C50 C 0.5311(10) 0.9095(11) 0.2200(11) 0.116(8) Uani 1.0 2 d .
C51 C 0.5401(10) 0.9851(12) 0.2788(12) 0.148(11) Uani 1.0 2 d .
C52 C 0.5319(12) 1.0615(12) 0.2596(16) 0.181(16) Uani 1.0 2 d .
C53 C 0.5170(15) 1.0680(13) 0.1817(18) 0.193(16) Uani 1.0 2 d .
C54 C 0.5099(12) 0.9892(13) 0.1247(14) 0.150(10) Uani 1.0 2 d .
C55 C 0.5171(10) 0.9136(10) 0.1405(13) 0.130(9) Uani 1.0 2 d .
C56 C 0.5598(12) 0.9845(14) 0.3615(14) 0.157(12) Uani 1.0 2 d .
C57 C 0.5038(13) 0.8377(13) 0.0691(12) 0.113(6) Uani 1.0 2 d .
C58 C 0.531(6) 1.165(3) 0.185(4) 0.18(3) Uiso 0.5000 2 d .
C58A C 0.477(6) 1.127(5) 0.148(5) 0.21(3) Uiso 0.5000 2 d .
C59 C 0.0888(16) 0.7737(19) -0.1017(14) 0.157(10) Uani 1.0 2 d .
C60 C 0.2571(14) 0.8464(14) -0.0474(14) 0.135(8) Uani 1.0 2 d .
C61 C 0.219(3) 0.725(3) -0.298(3) 0.233(15) Uiso 1.0 2 d .
C62 C 0.236(3) 0.653(3) -0.350(3) 0.224(15) Uiso 1.0 2 d .
C63 C 0.150(3) 0.571(3) -0.363(2) 0.212(14) Uiso 1.0 2 d .
C64 C 0.1055(16) 0.5747(15) -0.2900(12) 0.122(6) Uiso 1.0 2 d .
C65 C 0.298(2) 0.120(3) 0.3083(16) 0.191(11) Uiso 1.0 2 d .
C66 C 0.352(2) 0.226(3) 0.3253(16) 0.191(12) Uiso 1.0 2 d .
C67 C 0.325(2) 0.267(2) 0.2821(17) 0.203(13) Uiso 1.0 2 d .
C68 C 0.248(2) 0.218(2) 0.2161(16) 0.199(12) Uiso 1.0 2 d .
C69 C 0.1990(17) 0.124(2) 0.1984(15) 0.192(12) Uiso 1.0 2 d .
C70 C 0.2208(19) 0.0722(18) 0.2407(16) 0.210(13) Uiso 1.0 2 d .
C71 C 0.358(5) 0.114(5) 0.371(4) 0.20(3) Uiso 0.5000 2 d .
C71A C 0.466(7) 0.289(7) 0.356(6) 0.28(4) Uiso 0.5000 2 d .
H1 H 0.1745 0.7208 -0.0984 0.1036 Uiso 1.0 2 calc R
H3 H -0.4002 0.4855 0.2919 0.0759 Uiso 1.0 2 calc R
H5 H -0.1405 0.7151 0.3979 0.0687 Uiso 1.0 2 calc R
H8A H -0.2455 0.4063 0.1144 0.1002 Uiso 1.0 2 calc R
H8B H -0.3545 0.3222 0.0796 0.1002 Uiso 1.0 2 calc R
H8C H -0.3078 0.3464 0.1684 0.1002 Uiso 1.0 2 calc R
H9A H -0.3030 0.5099 0.0679 0.0824 Uiso 1.0 2 calc R
H9B H -0.4019 0.5179 0.0918 0.0824 Uiso 1.0 2 calc R
H9C H -0.4124 0.4261 0.0335 0.0824 Uiso 1.0 2 calc R
H10A H -0.5119 0.3289 0.1108 0.0945 Uiso 1.0 2 calc R
H10B H -0.5100 0.4173 0.1686 0.0945 Uiso 1.0 2 calc R
H10C H -0.4743 0.3520 0.2012 0.0945 Uiso 1.0 2 calc R
H12A H -0.2463 0.7637 0.4581 0.1422 Uiso 1.0 2 calc R
H12B H -0.3425 0.7324 0.5005 0.1422 Uiso 1.0 2 calc R
H12C H -0.3575 0.7240 0.4102 0.1422 Uiso 1.0 2 calc R
H13A H -0.4699 0.5681 0.4658 0.1349 Uiso 1.0 2 calc R
H13B H -0.4562 0.4898 0.4056 0.1349 Uiso 1.0 2 calc R
H13C H -0.4747 0.5663 0.3767 0.1349 Uiso 1.0 2 calc R
H14A H -0.2731 0.5470 0.4896 0.1796 Uiso 1.0 2 calc R
H14B H -0.2903 0.6250 0.5471 0.1796 Uiso 1.0 2 calc R
H14C H -0.1944 0.6522 0.5041 0.1796 Uiso 1.0 2 calc R
H16 H 0.1672 0.9028 0.3429 0.1138 Uiso 1.0 2 calc R
H17A H 0.3114 0.8918 0.4084 0.1649 Uiso 1.0 2 calc R
H17B H 0.2667 0.9452 0.4684 0.1649 Uiso 1.0 2 calc R
H18 H 0.2778 0.8345 0.5196 0.1532 Uiso 1.0 2 calc R
H19 H 0.1485 0.6947 0.4886 0.1665 Uiso 1.0 2 calc R
H20A H 0.0080 0.6958 0.4163 0.1299 Uiso 1.0 2 calc R
H20B H 0.0658 0.6566 0.3580 0.1299 Uiso 1.0 2 calc R
H23 H -0.1252 0.9970 0.1994 0.0782 Uiso 1.0 2 calc R
H25 H -0.0138 0.9164 0.3638 0.0793 Uiso 1.0 2 calc R
H28A H -0.1207 1.0035 0.0734 0.1056 Uiso 1.0 2 calc R
H28B H -0.2335 0.9428 0.0846 0.1056 Uiso 1.0 2 calc R
H28C H -0.2040 0.9325 0.0003 0.1056 Uiso 1.0 2 calc R
H29A H -0.0498 0.8160 0.0172 0.1018 Uiso 1.0 2 calc R
H29B H -0.0070 0.9241 0.0307 0.1018 Uiso 1.0 2 calc R
H29C H -0.0952 0.8554 -0.0403 0.1018 Uiso 1.0 2 calc R
H30A H -0.3000 0.7652 0.0624 0.0875 Uiso 1.0 2 calc R
H30B H -0.2274 0.7193 0.0365 0.0875 Uiso 1.0 2 calc R
H30C H -0.2697 0.7599 -0.0216 0.0875 Uiso 1.0 2 calc R
H32A H -0.2094 0.9573 0.3856 0.2019 Uiso 1.0 2 calc R
H32B H -0.1466 1.0471 0.4553 0.2019 Uiso 1.0 2 calc R
H32C H -0.1107 0.9682 0.4364 0.2019 Uiso 1.0 2 calc R
H33A H -0.0806 1.1318 0.2902 0.1942 Uiso 1.0 2 calc R
H33B H -0.1236 1.1468 0.3688 0.1942 Uiso 1.0 2 calc R
H33C H -0.1892 1.0584 0.2986 0.1942 Uiso 1.0 2 calc R
H34A H 0.0293 1.1586 0.4447 0.2790 Uiso 1.0 2 calc R
H34B H 0.0767 1.1443 0.3682 0.2790 Uiso 1.0 2 calc R
H34C H 0.0607 1.0770 0.4220 0.2790 Uiso 1.0 2 calc R
H37 H 0.5426 0.6048 0.2442 0.1322 Uiso 1.0 2 calc R
H38 H 0.6889 0.7290 0.2322 0.1285 Uiso 1.0 2 calc R
H39 H 0.6801 0.8572 0.2115 0.1156 Uiso 1.0 2 calc R
H43 H 0.2233 0.5172 0.4007 0.1538 Uiso 1.0 2 calc R
H45 H 0.1819 0.3835 0.1773 0.1260 Uiso 1.0 2 calc R
H47A H 0.3899 0.7351 0.3998 0.1183 Uiso 1.0 2 calc R
H47B H 0.4612 0.6910 0.4218 0.1183 Uiso 1.0 2 calc R
H47C H 0.3602 0.6720 0.4578 0.1183 Uiso 1.0 2 calc R
H48A H 0.1279 0.3033 0.2961 0.2267 Uiso 1.0 2 calc R
H48B H 0.0433 0.3303 0.2668 0.2267 Uiso 1.0 2 calc R
H48C H 0.0931 0.3663 0.3560 0.2267 Uiso 1.0 2 calc R
H49A H 0.4038 0.5087 0.1312 0.1190 Uiso 1.0 2 calc R
H49B H 0.3337 0.5527 0.1064 0.1190 Uiso 1.0 2 calc R
H49C H 0.2886 0.4442 0.0910 0.1190 Uiso 1.0 2 calc R
H52 H 0.5365 1.1103 0.3006 0.2174 Uiso 1.0 2 calc R
H54 H 0.4994 0.9885 0.0721 0.1805 Uiso 1.0 2 calc R
H56A H 0.6233 0.9804 0.3713 0.1878 Uiso 1.0 2 calc R
H56B H 0.5042 0.9318 0.3712 0.1878 Uiso 1.0 2 calc R
H56C H 0.5649 1.0411 0.3958 0.1878 Uiso 1.0 2 calc R
H57A H 0.5565 0.8622 0.0385 0.1355 Uiso 1.0 2 calc R
H57B H 0.4372 0.8148 0.0378 0.1355 Uiso 1.0 2 calc R
H57C H 0.5093 0.7875 0.0852 0.1355 Uiso 1.0 2 calc R
H59A H 0.1066 0.7857 -0.1510 0.1882 Uiso 1.0 2 calc R
H59B H 0.0799 0.8249 -0.0705 0.1882 Uiso 1.0 2 calc R
H59C H 0.0257 0.7173 -0.1113 0.1882 Uiso 1.0 2 calc R
H60A H 0.2491 0.8971 -0.0142 0.1622 Uiso 1.0 2 calc R
H60B H 0.2756 0.8608 -0.0958 0.1622 Uiso 1.0 2 calc R
H60C H 0.3104 0.8374 -0.0211 0.1622 Uiso 1.0 2 calc R
H61A H 0.1840 0.7502 -0.3265 0.2792 Uiso 1.0 2 calc R
H61B H 0.2844 0.7755 -0.2680 0.2792 Uiso 1.0 2 calc R
H62A H 0.2495 0.6677 -0.3999 0.2693 Uiso 1.0 2 calc R
H62B H 0.2951 0.6478 -0.3271 0.2693 Uiso 1.0 2 calc R
H63A H 0.1670 0.5187 -0.3743 0.2542 Uiso 1.0 2 calc R
H63B H 0.1010 0.5629 -0.4067 0.2542 Uiso 1.0 2 calc R
H64A H 0.1204 0.5370 -0.2606 0.1466 Uiso 1.0 2 calc R
H64B H 0.0312 0.5502 -0.3027 0.1466 Uiso 1.0 2 calc R
H67 H 0.3570 0.3319 0.2950 0.2439 Uiso 1.0 2 calc R
H68 H 0.2315 0.2495 0.1843 0.2383 Uiso 1.0 2 calc R
H69 H 0.1469 0.0919 0.1546 0.2305 Uiso 1.0 2 calc R
H70 H 0.1858 0.0073 0.2255 0.2524 Uiso 1.0 2 calc R

loop_
_atom_site_aniso_label
_atom_site_aniso_U_11
_atom_site_aniso_U_22
_atom_site_aniso_U_33
_atom_site_aniso_U_12
_atom_site_aniso_U_13
_atom_site_aniso_U_23
Fe1 0.0367(9) 0.0498(9) 0.0752(11) 0.0191(7) 0.0034(7) -0.0007(8)
Fe2 0.0367(9) 0.0403(8) 0.0676(10) 0.0183(6) 0.0034(7) 0.0043(7)
Fe3 0.0451(10) 0.0414(8) 0.0801(11) 0.0169(7) 0.0103(8) 0.0115(8)
V1 0.0369(10) 0.0401(9) 0.0670(11) 0.0190(7) 0.0062(8) 0.0038(8)
S1 0.0407(14) 0.0529(14) 0.0628(16) 0.0231(11) 0.0061(12) 0.0077(12)
S2 0.0426(15) 0.0394(13) 0.090(2) 0.0161(11) 0.0067(14) 0.0027(13)
S3 0.0388(14) 0.0565(15) 0.0726(17) 0.0224(12) 0.0082(12) 0.0027(13)
S4 0.0399(14) 0.0415(12) 0.0662(16) 0.0205(10) 0.0034(11) 0.0081(11)
S5 0.0481(17) 0.078(2) 0.083(2) 0.0313(15) -0.0032(15) -0.0104(17)
P1 0.0432(15) 0.0505(15) 0.0645(17) 0.0235(12) 0.0001(13) -0.0003(13)
O1 0.038(4) 0.043(4) 0.059(4) 0.017(3) 0.013(3) 0.012(3)
O2 0.041(4) 0.050(4) 0.068(5) 0.024(3) 0.013(4) 0.006(4)
N1 0.069(7) 0.055(6) 0.147(11) 0.032(6) 0.024(7) 0.041(7)
C1 0.043(6) 0.044(6) 0.093(9) 0.028(5) 0.018(6) 0.019(6)
C2 0.052(7) 0.041(5) 0.092(8) 0.030(5) 0.031(6) 0.022(6)
C3 0.062(7) 0.056(7) 0.084(9) 0.028(6) 0.036(7) 0.033(7)
C4 0.075(9) 0.069(8) 0.076(8) 0.043(7) 0.031(7) 0.013(7)
C5 0.063(7) 0.054(6) 0.058(7) 0.030(6) 0.012(6) 0.014(5)
C6 0.039(6) 0.063(6) 0.062(6) 0.034(5) 0.020(5) 0.021(6)
C7 0.057(7) 0.049(6) 0.073(8) 0.010(5) 0.023(6) 0.016(6)
C8 0.092(10) 0.042(6) 0.107(11) 0.028(6) 0.035(8) 0.001(7)
C9 0.043(7) 0.075(8) 0.067(7) 0.012(6) -0.002(5) 0.012(6)
C10 0.055(8) 0.072(8) 0.112(11) 0.026(6) 0.026(7) 0.031(8)
C11 0.083(11) 0.100(12) 0.080(10) 0.025(9) 0.039(8) 0.005(9)
C12 0.114(14) 0.101(13) 0.140(16) 0.057(11) 0.043(12) 0.009(12)
C13 0.119(15) 0.169(19) 0.086(11) 0.089(14) 0.048(10) 0.045(11)
C14 0.18(2) 0.26(3) 0.107(13) 0.15(3) 0.072(14) 0.109(17)
C15 0.060(8) 0.091(10) 0.067(8) 0.046(7) 0.003(6) -0.005(7)
C16 0.039(7) 0.126(13) 0.085(9) 0.032(8) 0.002(7) -0.026(9)
C17 0.050(9) 0.18(3) 0.103(14) 0.034(11) -0.004(9) -0.069(15)
C18 0.117(18) 0.17(3) 0.092(14) 0.093(18) -0.019(13) -0.018(15)
C19 0.19(2) 0.124(17) 0.098(13) 0.103(17) -0.063(14) -0.031(13)
C20 0.141(15) 0.134(15) 0.082(10) 0.111(14) -0.020(10) -0.003(10)
C21 0.036(6) 0.031(5) 0.113(10) 0.022(4) 0.009(6) -0.001(6)
C22 0.047(6) 0.044(6) 0.077(8) 0.021(5) 0.006(5) 0.018(5)
C23 0.065(7) 0.031(5) 0.109(10) 0.028(5) 0.033(7) 0.020(6)
C24 0.057(7) 0.056(7) 0.088(9) 0.026(6) 0.009(7) 0.010(7)
C25 0.056(7) 0.044(6) 0.093(9) 0.022(5) 0.008(6) 0.008(6)
C26 0.040(6) 0.040(5) 0.063(7) 0.014(4) 0.010(5) 0.002(5)
C27 0.060(7) 0.054(6) 0.078(8) 0.034(6) 0.026(6) 0.022(6)
C28 0.111(11) 0.056(7) 0.116(11) 0.056(8) 0.023(9) 0.018(8)
C29 0.076(9) 0.093(10) 0.105(11) 0.046(8) 0.034(8) 0.042(9)
C30 0.077(9) 0.055(7) 0.086(9) 0.032(6) -0.003(7) 0.018(6)
C31 0.085(10) 0.056(7) 0.114(11) 0.040(7) 0.031(9) 0.004(8)
C32 0.25(3) 0.14(2) 0.18(2) 0.13(2) 0.13(2) 0.049(17)
C33 0.29(3) 0.122(16) 0.114(14) 0.16(2) -0.025(16) -0.021(13)
C34 0.16(2) 0.13(2) 0.29(4) 0.072(17) -0.07(3) -0.14(3)
C35 0.047(7) 0.090(9) 0.077(8) 0.036(7) -0.001(6) 0.001(7)
C36 0.069(8) 0.093(10) 0.084(9) 0.060(8) 0.011(7) 0.022(8)
C37 0.116(15) 0.159(18) 0.119(13) 0.112(15) 0.040(12) 0.048(13)
C38 0.075(11) 0.161(19) 0.102(12) 0.069(13) 0.008(9) 0.035(12)
C39 0.056(9) 0.116(14) 0.096(11) 0.024(9) 0.008(8) 0.020(10)
C40 0.052(8) 0.071(9) 0.086(9) 0.023(6) 0.001(7) -0.001(7)
C41 0.068(9) 0.097(11) 0.106(11) 0.060(9) 0.023(8) 0.041(9)
C42 0.076(11) 0.153(17) 0.096(11) 0.074(12) 0.033(9) 0.061(12)
C43 0.123(17) 0.19(3) 0.148(18) 0.114(18) 0.028(15) 0.101(18)
C44 0.083(13) 0.119(16) 0.18(3) 0.041(12) -0.021(15) 0.054(17)
C45 0.118(15) 0.090(12) 0.116(14) 0.043(11) 0.021(12) 0.051(11)
C46 0.087(11) 0.092(11) 0.123(13) 0.059(9) 0.006(10) 0.044(11)
C47 0.111(13) 0.141(15) 0.075(10) 0.074(12) 0.030(9) 0.048(10)
C48 0.092(15) 0.18(3) 0.32(5) 0.050(16) 0.034(19) 0.13(3)
C49 0.089(11) 0.116(13) 0.107(12) 0.068(10) -0.012(9) 0.019(10)
C50 0.046(9) 0.107(14) 0.122(14) -0.003(8) 0.003(9) -0.027(12)
C51 0.043(9) 0.110(15) 0.19(3) -0.010(8) 0.012(10) -0.066(16)
C52 0.119(17) 0.045(9) 0.34(5) 0.009(9) 0.11(3) 0.011(16)
C53 0.18(3) 0.13(3) 0.33(5) 0.09(2) 0.15(3) 0.13(3)
C54 0.122(17) 0.098(15) 0.24(3) 0.042(13) 0.081(18) 0.065(17)
C55 0.055(10) 0.068(10) 0.23(3) 0.016(7) 0.013(12) -0.003(14)
C56 0.064(10) 0.131(17) 0.18(2) 0.024(10) -0.002(12) -0.094(16)
C57 0.074(10) 0.102(13) 0.158(17) 0.039(9) 0.039(10) 0.021(12)
C59 0.122(17) 0.22(3) 0.152(19) 0.055(17) 0.053(14) 0.130(19)
C60 0.108(14) 0.107(14) 0.17(2) 0.016(11) 0.037(13) 0.068(14)

loop_
_atom_type_symbol
_atom_type_description
_atom_type_scat_dispersion_real
_atom_type_scat_dispersion_imag
_atom_type_scat_source
P P 0.1023 0.0942
;
International Tables for Crystallography
(1992, Vol. C, Tables 4.2.6.8 and 6.1.1.4)
;
O O 0.0106 0.0060
;
International Tables for Crystallography
(1992, Vol. C, Tables 4.2.6.8 and 6.1.1.4)
;
V V 0.3005 0.5294
;
International Tables for Crystallography
(1992, Vol. C, Tables 4.2.6.8 and 6.1.1.4)
;
Fe Fe 0.3463 0.8444
;
International Tables for Crystallography
(1992, Vol. C, Tables 4.2.6.8 and 6.1.1.4)
;
C C 0.0033 0.0016
;
International Tables for Crystallography
(1992, Vol. C, Tables 4.2.6.8 and 6.1.1.4)
;
N N 0.0061 0.0033
;
International Tables for Crystallography
(1992, Vol. C, Tables 4.2.6.8 and 6.1.1.4)
;
S S 0.1246 0.1234
;
International Tables for Crystallography
(1992, Vol. C, Tables 4.2.6.8 and 6.1.1.4)
;
H H 0.0000 0.0000
;
International Tables for Crystallography
(1992, Vol. C, Table 6.1.1.4)
;

loop_
_geom_angle_atom_site_label_1
_geom_angle_atom_site_label_2
_geom_angle_atom_site_label_3
_geom_angle
_geom_angle_publ_flag
_geom_angle_site_symmetry_1
_geom_angle_site_symmetry_3
Fe2 Fe1 Fe3 56.25(11) yes . .
Fe2 Fe1 S1 51.95(11) yes . .
Fe2 Fe1 S2 94.62(16) yes . .
Fe2 Fe1 S3 54.20(11) yes . .
Fe2 Fe1 S5 153.52(15) yes . .
Fe3 Fe1 S1 95.04(13) yes . .
Fe3 Fe1 S2 51.47(10) yes . .
Fe3 Fe1 S3 53.65(14) yes . .
Fe3 Fe1 S5 147.21(14) yes . .
S1 Fe1 S2 96.59(19) yes . .
S1 Fe1 S3 104.35(13) yes . .
S1 Fe1 S5 115.97(17) yes . .
S2 Fe1 S3 103.19(17) yes . .
S2 Fe1 S5 111.03(17) yes . .
S3 Fe1 S5 122.09(17) yes . .
Fe1 Fe2 Fe2 159.94(10) yes . 2_565
Fe1 Fe2 Fe3 62.43(11) yes . .
Fe1 Fe2 V1 70.36(14) yes . .
Fe1 Fe2 S1 54.47(9) yes . .
Fe1 Fe2 S3 51.81(11) yes . .
Fe1 Fe2 S4 109.88(15) yes . .
Fe1 Fe2 S4 140.13(13) yes . 2_565
Fe2 Fe2 Fe3 97.53(11) yes 2_565 .
Fe2 Fe2 V1 101.11(13) yes 2_565 .
Fe2 Fe2 S1 136.07(12) yes 2_565 .
Fe2 Fe2 S3 118.97(13) yes 2_565 .
Fe2 Fe2 S4 52.84(12) yes 2_565 .
Fe2 Fe2 S4 55.48(10) yes 2_565 2_565
Fe3 Fe2 V1 63.89(12) yes . .
Fe3 Fe2 S1 101.83(12) yes . .
Fe3 Fe2 S3 55.75(12) yes . .
Fe3 Fe2 S4 55.89(10) yes . .
Fe3 Fe2 S4 137.37(14) yes . 2_565
V1 Fe2 S1 55.48(11) yes . .
V1 Fe2 S3 109.31(16) yes . .
V1 Fe2 S4 55.35(12) yes . .
V1 Fe2 S4 144.82(11) yes . 2_565
S1 Fe2 S3 104.48(11) yes . .
S1 Fe2 S4 109.76(15) yes . .
S1 Fe2 S4 120.56(14) yes . 2_565
S3 Fe2 S4 107.57(17) yes . .
S3 Fe2 S4 105.36(14) yes . 2_565
S4 Fe2 S4 108.31(13) yes . 2_565
Fe1 Fe3 Fe2 61.33(7) yes . .
Fe1 Fe3 V1 69.25(13) yes . .
Fe1 Fe3 S2 53.60(14) yes . .
Fe1 Fe3 S3 51.41(10) yes . .
Fe1 Fe3 S4 110.35(13) yes . .
Fe1 Fe3 N1 142.3(4) yes . .
Fe2 Fe3 V1 61.96(7) yes . .
Fe2 Fe3 S2 100.28(16) yes . .
Fe2 Fe3 S3 55.88(12) yes . .
Fe2 Fe3 S4 57.58(11) yes . .
Fe2 Fe3 N1 137.4(4) yes . .
V1 Fe3 S2 56.04(11) yes . .
V1 Fe3 S3 107.80(15) yes . .
V1 Fe3 S4 54.94(12) yes . .
V1 Fe3 N1 144.8(4) yes . .
S2 Fe3 S3 103.08(15) yes . .
S2 Fe3 S4 109.49(13) yes . .
S2 Fe3 N1 122.2(4) yes . .
S3 Fe3 S4 109.25(18) yes . .
S3 Fe3 N1 106.5(4) yes . .
S4 Fe3 N1 105.9(3) yes . .
Fe2 V1 Fe3 54.14(10) yes . .
Fe2 V1 S1 50.04(12) yes . .
Fe2 V1 S2 89.00(17) yes . .
Fe2 V1 S4 53.22(10) yes . .
Fe2 V1 P1 135.40(13) yes . .
Fe2 V1 O1 103.3(3) yes . .
Fe2 V1 O2 144.7(3) yes . .
Fe3 V1 S1 90.31(14) yes . .
Fe3 V1 S2 48.88(11) yes . .
Fe3 V1 S4 51.42(10) yes . .
Fe3 V1 P1 132.50(10) yes . .
Fe3 V1 O1 147.3(2) yes . .
Fe3 V1 O2 96.9(3) yes . .
S1 V1 S2 90.07(18) yes . .
S1 V1 S4 102.33(15) yes . .
S1 V1 P1 85.92(16) yes . .
S1 V1 O1 89.9(3) yes . .
S1 V1 O2 163.2(3) yes . .
S2 V1 S4 99.07(13) yes . .
S2 V1 P1 83.75(12) yes . .
S2 V1 O1 163.8(3) yes . .
S2 V1 O2 83.4(3) yes . .
S4 V1 P1 171.22(15) yes . .
S4 V1 O1 96.7(2) yes . .
S4 V1 O2 94.0(3) yes . .
P1 V1 O1 80.1(3) yes . .
P1 V1 O2 78.0(3) yes . .
O1 V1 O2 92.1(4) yes . .
Fe1 S1 Fe2 73.59(11) yes . .
Fe1 S1 V1 85.13(18) yes . .
Fe2 S1 V1 74.49(14) yes . .
Fe1 S2 Fe3 74.93(15) yes . .
Fe1 S2 V1 84.32(18) yes . .
Fe3 S2 V1 75.08(11) yes . .
Fe1 S3 Fe2 73.99(12) yes . .
Fe1 S3 Fe3 74.95(14) yes . .
Fe2 S3 Fe3 68.38(17) yes . .
Fe2 S4 Fe2 71.69(13) yes . 2_565
Fe2 S4 Fe3 66.53(15) yes . .
Fe2 S4 V1 71.43(13) yes . .
Fe2 S4 Fe3 119.66(16) yes 2_565 .
Fe2 S4 V1 129.48(15) yes 2_565 .
Fe3 S4 V1 73.64(9) yes . .
Fe1 S5 C35 111.2(5) yes . .
V1 P1 C6 100.7(4) yes . .
V1 P1 C15 126.9(6) yes . .
V1 P1 C26 100.5(4) yes . .
C6 P1 C15 110.2(6) yes . .
C6 P1 C26 105.9(6) yes . .
C15 P1 C26 110.6(7) yes . .
V1 O1 C1 126.9(5) yes . .
V1 O2 C21 129.6(8) yes . .
C61 O3 C64 101.3(19) yes . .
Fe3 N1 C59 115.4(13) yes . .
Fe3 N1 C60 113.5(13) yes . .
C59 N1 C60 111.0(18) yes . .
O1 C1 C2 121.6(9) yes . .
O1 C1 C6 119.7(9) yes . .
C2 C1 C6 118.6(11) yes . .
C1 C2 C3 117.7(9) yes . .
C1 C2 C7 121.3(11) yes . .
C3 C2 C7 121.0(9) yes . .
C2 C3 C4 123.7(11) yes . .
C3 C4 C5 117.4(12) yes . .
C3 C4 C11 122.6(11) yes . .
C5 C4 C11 120.0(10) yes . .
C4 C5 C6 121.2(9) yes . .
P1 C6 C1 112.0(9) yes . .
P1 C6 C5 126.2(7) yes . .
C1 C6 C5 121.2(9) yes . .
C2 C7 C8 109.6(11) yes . .
C2 C7 C9 109.7(10) yes . .
C2 C7 C10 114.1(11) yes . .
C8 C7 C9 108.3(12) yes . .
C8 C7 C10 108.1(11) yes . .
C9 C7 C10 106.8(11) yes . .
C4 C11 C12 105.3(15) yes . .
C4 C11 C13 111.2(11) yes . .
C4 C11 C14 111.1(18) yes . .
C12 C11 C13 103.0(17) yes . .
C12 C11 C14 108.9(16) yes . .
C13 C11 C14 116.4(17) yes . .
P1 C15 C16 124.3(14) yes . .
P1 C15 C20 114.8(9) yes . .
C16 C15 C20 120.4(15) yes . .
C15 C16 C17 123(2) yes . .
C16 C17 C18 112.0(16) yes . .
C17 C18 C19 128(3) yes . .
C18 C19 C20 117(3) yes . .
C15 C20 C19 118.6(15) yes . .
O2 C21 C22 121.1(11) yes . .
O2 C21 C26 118.6(11) yes . .
C22 C21 C26 120.3(11) yes . .
C21 C22 C23 114.0(12) yes . .
C21 C22 C27 122.1(11) yes . .
C23 C22 C27 123.8(13) yes . .
C22 C23 C24 125.8(14) yes . .
C23 C24 C25 116.7(12) yes . .
C23 C24 C31 122.1(14) yes . .
C25 C24 C31 121.2(13) yes . .
C24 C25 C26 120.3(13) yes . .
P1 C26 C21 110.5(8) yes . .
P1 C26 C25 126.5(11) yes . .
C21 C26 C25 122.8(13) yes . .
C22 C27 C28 111.5(11) yes . .
C22 C27 C29 111.8(12) yes . .
C22 C27 C30 110.7(10) yes . .
C28 C27 C29 107.9(12) yes . .
C28 C27 C30 108.6(11) yes . .
C29 C27 C30 106.1(10) yes . .
C24 C31 C32 104.5(14) yes . .
C24 C31 C33 113.6(14) yes . .
C24 C31 C34 111.2(17) yes . .
C32 C31 C33 107.4(19) yes . .
C32 C31 C34 107.3(19) yes . .
C33 C31 C34 112.2(17) yes . .
S5 C35 C36 121.3(10) yes . .
S5 C35 C40 118.4(13) yes . .
C36 C35 C40 120.2(14) yes . .
C35 C36 C37 116.8(14) yes . .
C35 C36 C41 122.6(15) yes . .
C37 C36 C41 120.6(18) yes . .
C36 C37 C38 121(3) yes . .
C37 C38 C39 121(3) yes . .
C38 C39 C40 121.4(16) yes . .
C35 C40 C39 119.1(17) yes . .
C35 C40 C50 119.8(14) yes . .
C39 C40 C50 120.7(14) yes . .
C36 C41 C42 120.2(13) yes . .
C36 C41 C46 119.2(15) yes . .
C42 C41 C46 120.6(15) yes . .
C41 C42 C43 117.4(16) yes . .
C41 C42 C47 121.4(15) yes . .
C43 C42 C47 121.2(17) yes . .
C42 C43 C44 122(3) yes . .
C43 C44 C45 118(2) yes . .
C43 C44 C48 119(3) yes . .
C45 C44 C48 122(3) yes . .
C44 C45 C46 123.5(17) yes . .
C41 C46 C45 118.8(18) yes . .
C41 C46 C49 120.9(14) yes . .
C45 C46 C49 120.3(15) yes . .
C40 C50 C51 123.6(18) yes . .
C40 C50 C55 119.0(14) yes . .
C51 C50 C55 117.4(18) yes . .
C50 C51 C52 120(2) yes . .
C50 C51 C56 118(2) yes . .
C52 C51 C56 121.2(19) yes . .
C51 C52 C53 124(2) yes . .
C52 C53 C54 113(3) yes . .
C52 C53 C58 109(3) yes . .
C52 C53 C58A 131(4) yes . .
C54 C53 C58 138(4) yes . .
C54 C53 C58A 113(4) yes . .
C58 C53 C58A 34(4) yes . .
C53 C54 C55 125(3) yes . .
C50 C55 C54 120.1(18) yes . .
C50 C55 C57 125.0(18) yes . .
C54 C55 C57 115(2) yes . .
C53 C58 C58A 75(7) yes . .
C53 C58A C58 71(8) yes . .
O3 C61 C62 104(4) yes . .
C61 C62 C63 108(4) yes . .
C62 C63 C64 107(3) yes . .
O3 C64 C63 109(2) yes . .
C66 C65 C70 116(3) yes . .
C66 C65 C71 97(4) yes . .
C70 C65 C71 147(5) yes . .
C65 C66 C67 121(3) yes . .
C65 C66 C71A 126(6) yes . .
C67 C66 C71A 105(6) yes . .
C66 C67 C68 122(3) yes . .
C67 C68 C69 119(4) yes . .
C68 C69 C70 124(3) yes . .
C65 C70 C69 118(3) yes . .
Fe3 N1 H1 105.278 no . .
C59 N1 H1 105.269 no . .
C60 N1 H1 105.273 no . .
C2 C3 H3 118.150 no . .
C4 C3 H3 118.127 no . .
C4 C5 H5 119.377 no . .
C6 C5 H5 119.397 no . .
C7 C8 H8A 109.477 no . .
C7 C8 H8B 109.473 no . .
C7 C8 H8C 109.470 no . .
H8A C8 H8B 109.469 no . .
H8A C8 H8C 109.469 no . .
H8B C8 H8C 109.469 no . .
C7 C9 H9A 109.468 no . .
C7 C9 H9B 109.467 no . .
C7 C9 H9C 109.466 no . .
H9A C9 H9B 109.473 no . .
H9A C9 H9C 109.479 no . .
H9B C9 H9C 109.474 no . .
C7 C10 H10A 109.476 no . .
C7 C10 H10B 109.478 no . .
C7 C10 H10C 109.464 no . .
H10A C10 H10B 109.467 no . .
H10A C10 H10C 109.471 no . .
H10B C10 H10C 109.472 no . .
C11 C12 H12A 109.472 no . .
C11 C12 H12B 109.474 no . .
C11 C12 H12C 109.471 no . .
H12A C12 H12B 109.475 no . .
H12A C12 H12C 109.472 no . .
H12B C12 H12C 109.464 no . .
C11 C13 H13A 109.479 no . .
C11 C13 H13B 109.470 no . .
C11 C13 H13C 109.472 no . .
H13A C13 H13B 109.474 no . .
H13A C13 H13C 109.472 no . .
H13B C13 H13C 109.461 no . .
C11 C14 H14A 109.469 no . .
C11 C14 H14B 109.471 no . .
C11 C14 H14C 109.470 no . .
H14A C14 H14B 109.475 no . .
H14A C14 H14C 109.476 no . .
H14B C14 H14C 109.467 no . .
C15 C16 H16 118.525 no . .
C17 C16 H16 118.519 no . .
C16 C17 H17A 109.217 no . .
C16 C17 H17B 109.216 no . .
C18 C17 H17A 109.210 no . .
C18 C17 H17B 109.210 no . .
H17A C17 H17B 107.908 no . .
C17 C18 H18 116.006 no . .
C19 C18 H18 115.992 no . .
C18 C19 H19 121.273 no . .
C20 C19 H19 121.252 no . .
C15 C20 H20A 107.655 no . .
C15 C20 H20B 107.645 no . .
C19 C20 H20A 107.654 no . .
C19 C20 H20B 107.665 no . .
H20A C20 H20B 107.080 no . .
C22 C23 H23 117.071 no . .
C24 C23 H23 117.082 no . .
C24 C25 H25 119.841 no . .
C26 C25 H25 119.848 no . .
C27 C28 H28A 109.465 no . .
C27 C28 H28B 109.472 no . .
C27 C28 H28C 109.469 no . .
H28A C28 H28B 109.474 no . .
H28A C28 H28C 109.469 no . .
H28B C28 H28C 109.478 no . .
C27 C29 H29A 109.473 no . .
C27 C29 H29B 109.477 no . .
C27 C29 H29C 109.472 no . .
H29A C29 H29B 109.477 no . .
H29A C29 H29C 109.464 no . .
H29B C29 H29C 109.466 no . .
C27 C30 H30A 109.478 no . .
C27 C30 H30B 109.465 no . .
C27 C30 H30C 109.471 no . .
H30A C30 H30B 109.468 no . .
H30A C30 H30C 109.470 no . .
H30B C30 H30C 109.475 no . .
C31 C32 H32A 109.473 no . .
C31 C32 H32B 109.471 no . .
C31 C32 H32C 109.475 no . .
H32A C32 H32B 109.471 no . .
H32A C32 H32C 109.470 no . .
H32B C32 H32C 109.468 no . .
C31 C33 H33A 109.470 no . .
C31 C33 H33B 109.482 no . .
C31 C33 H33C 109.479 no . .
H33A C33 H33B 109.473 no . .
H33A C33 H33C 109.466 no . .
H33B C33 H33C 109.458 no . .
C31 C34 H34A 109.474 no . .
C31 C34 H34B 109.464 no . .
C31 C34 H34C 109.474 no . .
H34A C34 H34B 109.469 no . .
H34A C34 H34C 109.483 no . .
H34B C34 H34C 109.464 no . .
C36 C37 H37 119.292 no . .
C38 C37 H37 119.281 no . .
C37 C38 H38 119.672 no . .
C39 C38 H38 119.665 no . .
C38 C39 H39 119.294 no . .
C40 C39 H39 119.289 no . .
C42 C43 H43 119.175 no . .
C44 C43 H43 119.188 no . .
C44 C45 H45 118.257 no . .
C46 C45 H45 118.254 no . .
C42 C47 H47A 109.467 no . .
C42 C47 H47B 109.470 no . .
C42 C47 H47C 109.473 no . .
H47A C47 H47B 109.473 no . .
H47A C47 H47C 109.475 no . .
H47B C47 H47C 109.470 no . .
C44 C48 H48A 109.475 no . .
C44 C48 H48B 109.470 no . .
C44 C48 H48C 109.465 no . .
H48A C48 H48B 109.474 no . .
H48A C48 H48C 109.476 no . .
H48B C48 H48C 109.467 no . .
C46 C49 H49A 109.467 no . .
C46 C49 H49B 109.482 no . .
C46 C49 H49C 109.474 no . .
H49A C49 H49B 109.466 no . .
H49A C49 H49C 109.468 no . .
H49B C49 H49C 109.471 no . .
C51 C52 H52 118.010 no . .
C53 C52 H52 118.004 no . .
C53 C54 H54 117.289 no . .
C55 C54 H54 117.301 no . .
C51 C56 H56A 109.484 no . .
C51 C56 H56B 109.471 no . .
C51 C56 H56C 109.467 no . .
H56A C56 H56B 109.469 no . .
H56A C56 H56C 109.465 no . .
H56B C56 H56C 109.471 no . .
C55 C57 H57A 109.476 no . .
C55 C57 H57B 109.470 no . .
C55 C57 H57C 109.479 no . .
H57A C57 H57B 109.468 no . .
H57A C57 H57C 109.474 no . .
H57B C57 H57C 109.461 no . .
N1 C59 H59A 109.471 no . .
N1 C59 H59B 109.468 no . .
N1 C59 H59C 109.466 no . .
H59A C59 H59B 109.478 no . .
H59A C59 H59C 109.476 no . .
H59B C59 H59C 109.469 no . .
N1 C60 H60A 109.471 no . .
N1 C60 H60B 109.475 no . .
N1 C60 H60C 109.462 no . .
H60A C60 H60B 109.481 no . .
H60A C60 H60C 109.475 no . .
H60B C60 H60C 109.463 no . .
O3 C61 H61A 110.999 no . .
O3 C61 H61B 110.980 no . .
C62 C61 H61A 110.991 no . .
C62 C61 H61B 110.990 no . .
H61A C61 H61B 108.985 no . .
C61 C62 H62A 110.104 no . .
C61 C62 H62B 110.110 no . .
C63 C62 H62A 110.114 no . .
C63 C62 H62B 110.104 no . .
H62A C62 H62B 108.435 no . .
C62 C63 H63A 110.375 no . .
C62 C63 H63B 110.362 no . .
C64 C63 H63A 110.378 no . .
C64 C63 H63B 110.379 no . .
H63A C63 H63B 108.598 no . .
O3 C64 H64A 109.893 no . .
O3 C64 H64B 109.893 no . .
C63 C64 H64A 109.887 no . .
C63 C64 H64B 109.893 no . .
H64A C64 H64B 108.302 no . .
C66 C67 H67 118.991 no . .
C68 C67 H67 119.009 no . .
C67 C68 H68 120.364 no . .
C69 C68 H68 120.362 no . .
C68 C69 H69 118.000 no . .
C70 C69 H69 117.993 no . .
C65 C70 H70 120.948 no . .
C69 C70 H70 120.928 no . .

loop_
_geom_bond_atom_site_label_1
_geom_bond_atom_site_label_2
_geom_bond_distance
_geom_bond_publ_flag
_geom_bond_site_symmetry_2
Fe1 Fe2 2.703(3) yes .
Fe1 Fe3 2.730(4) yes .
Fe1 S1 2.293(4) yes .
Fe1 S2 2.276(5) yes .
Fe1 S3 2.210(5) yes .
Fe1 S5 2.194(4) yes .
Fe2 Fe2 2.716(4) yes 2_565
Fe2 Fe3 2.561(5) yes .
Fe2 V1 2.789(4) yes .
Fe2 S1 2.218(5) yes .
Fe2 S3 2.281(5) yes .
Fe2 S4 2.357(5) yes .
Fe2 S4 2.280(5) yes 2_565
Fe3 V1 2.837(4) yes .
Fe3 S2 2.212(5) yes .
Fe3 S3 2.277(5) yes .
Fe3 S4 2.312(4) yes .
Fe3 N1 2.114(16) yes .
V1 S1 2.385(5) yes .
V1 S2 2.436(4) yes .
V1 S4 2.420(5) yes .
V1 P1 2.388(5) yes .
V1 O1 1.925(7) yes .
V1 O2 1.891(10) yes .
S5 C35 1.762(17) yes .
P1 C6 1.783(10) yes .
P1 C15 1.807(13) yes .
P1 C26 1.802(14) yes .
O1 C1 1.357(15) yes .
O2 C21 1.354(14) yes .
O3 C61 1.57(5) yes .
O3 C64 1.48(3) yes .
N1 C59 1.33(4) yes .
N1 C60 1.404(19) yes .
C1 C2 1.435(14) yes .
C1 C6 1.411(13) yes .
C2 C3 1.374(19) yes .
C2 C7 1.542(14) yes .
C3 C4 1.397(15) yes .
C4 C5 1.399(16) yes .
C4 C11 1.56(3) yes .
C5 C6 1.362(17) yes .
C7 C8 1.53(3) yes .
C7 C9 1.51(2) yes .
C7 C10 1.551(17) yes .
C11 C12 1.60(3) yes .
C11 C13 1.53(3) yes .
C11 C14 1.46(4) yes .
C15 C16 1.296(18) yes .
C15 C20 1.44(3) yes .
C16 C17 1.47(3) yes .
C17 C18 1.41(5) yes .
C18 C19 1.29(3) yes .
C19 C20 1.43(3) yes .
C21 C22 1.418(19) yes .
C21 C26 1.392(18) yes .
C22 C23 1.424(17) yes .
C22 C27 1.498(18) yes .
C23 C24 1.39(2) yes .
C24 C25 1.39(3) yes .
C24 C31 1.54(2) yes .
C25 C26 1.365(17) yes .
C27 C28 1.57(3) yes .
C27 C29 1.55(2) yes .
C27 C30 1.574(14) yes .
C31 C32 1.59(4) yes .
C31 C33 1.45(4) yes .
C31 C34 1.49(3) yes .
C35 C36 1.42(3) yes .
C35 C40 1.426(18) yes .
C36 C37 1.42(3) yes .
C36 C41 1.48(2) yes .
C37 C38 1.38(3) yes .
C38 C39 1.35(4) yes .
C39 C40 1.39(3) yes .
C40 C50 1.48(3) yes .
C41 C42 1.38(3) yes .
C41 C46 1.41(2) yes .
C42 C43 1.43(3) yes .
C42 C47 1.53(3) yes .
C43 C44 1.40(3) yes .
C44 C45 1.32(4) yes .
C44 C48 1.49(4) yes .
C45 C46 1.39(3) yes .
C46 C49 1.51(3) yes .
C50 C51 1.38(3) yes .
C50 C55 1.43(3) yes .
C51 C52 1.42(4) yes .
C51 C56 1.48(4) yes .
C52 C53 1.42(5) yes .
C53 C54 1.41(3) yes .
C53 C58 1.50(6) yes .
C53 C58A 1.53(11) yes .
C54 C55 1.37(3) yes .
C55 C57 1.50(3) yes .
C58 C58A 0.89(9) yes .
C61 C62 1.46(7) yes .
C62 C63 1.36(5) yes .
C63 C64 1.47(5) yes .
C65 C66 1.53(5) yes .
C65 C70 1.41(4) yes .
C65 C71 1.42(9) yes .
C66 C67 1.27(6) yes .
C66 C71A 1.52(9) yes .
C67 C68 1.39(4) yes .
C68 C69 1.35(5) yes .
C69 C70 1.36(5) yes .
N1 H1 0.910 no .
C3 H3 0.930 no .
C5 H5 0.930 no .
C8 H8A 0.960 no .
C8 H8B 0.960 no .
C8 H8C 0.960 no .
C9 H9A 0.960 no .
C9 H9B 0.960 no .
C9 H9C 0.960 no .
C10 H10A 0.960 no .
C10 H10B 0.960 no .
C10 H10C 0.960 no .
C12 H12A 0.960 no .
C12 H12B 0.960 no .
C12 H12C 0.960 no .
C13 H13A 0.960 no .
C13 H13B 0.960 no .
C13 H13C 0.960 no .
C14 H14A 0.960 no .
C14 H14B 0.960 no .
C14 H14C 0.960 no .
C16 H16 0.930 no .
C17 H17A 0.970 no .
C17 H17B 0.970 no .
C18 H18 0.930 no .
C19 H19 0.930 no .
C20 H20A 0.970 no .
C20 H20B 0.970 no .
C23 H23 0.930 no .
C25 H25 0.930 no .
C28 H28A 0.960 no .
C28 H28B 0.960 no .
C28 H28C 0.960 no .
C29 H29A 0.960 no .
C29 H29B 0.960 no .
C29 H29C 0.960 no .
C30 H30A 0.960 no .
C30 H30B 0.960 no .
C30 H30C 0.960 no .
C32 H32A 0.960 no .
C32 H32B 0.960 no .
C32 H32C 0.960 no .
C33 H33A 0.960 no .
C33 H33B 0.960 no .
C33 H33C 0.960 no .
C34 H34A 0.960 no .
C34 H34B 0.960 no .
C34 H34C 0.960 no .
C37 H37 0.930 no .
C38 H38 0.930 no .
C39 H39 0.930 no .
C43 H43 0.930 no .
C45 H45 0.930 no .
C47 H47A 0.960 no .
C47 H47B 0.960 no .
C47 H47C 0.960 no .
C48 H48A 0.960 no .
C48 H48B 0.960 no .
C48 H48C 0.960 no .
C49 H49A 0.960 no .
C49 H49B 0.960 no .
C49 H49C 0.960 no .
C52 H52 0.930 no .
C54 H54 0.930 no .
C56 H56A 0.960 no .
C56 H56B 0.960 no .
C56 H56C 0.960 no .
C57 H57A 0.960 no .
C57 H57B 0.960 no .
C57 H57C 0.960 no .
C59 H59A 0.960 no .
C59 H59B 0.960 no .
C59 H59C 0.960 no .
C60 H60A 0.960 no .
C60 H60B 0.960 no .
C60 H60C 0.960 no .
C61 H61A 0.970 no .
C61 H61B 0.970 no .
C62 H62A 0.970 no .
C62 H62B 0.970 no .
C63 H63A 0.970 no .
C63 H63B 0.970 no .
C64 H64A 0.970 no .
C64 H64B 0.970 no .
C67 H67 0.930 no .
C68 H68 0.930 no .
C69 H69 0.930 no .
C70 H70 0.930 no .

loop_
_geom_contact_atom_site_label_1
_geom_contact_atom_site_label_2
_geom_contact_distance
_geom_contact_publ_flag
_geom_contact_site_symmetry_2
S2 C21 3.361(13) no .
S2 C26 3.505(13) no .
S3 C8 3.427(17) no 2_565
S5 C41 3.15(2) no .
S5 C42 3.43(3) no .
S5 C47 3.39(3) no .
S5 C50 3.028(16) no .
S5 C51 3.363(16) no .
S5 C56 3.447(16) no .
O1 C7 2.954(13) no .
O1 C8 3.078(13) no .
O1 C9 2.988(13) no .
O2 C1 3.393(15) no .
O2 C6 3.539(15) no .
O2 C27 2.917(18) no .
O2 C29 3.01(2) no .
O2 C30 3.056(18) no .
C1 C4 2.82(2) no .
C1 C8 3.132(15) no .
C1 C9 3.066(15) no .
C2 C5 2.807(14) no .
C3 C6 2.750(15) no .
C3 C8 3.56(2) no .
C3 C9 3.588(19) no .
C3 C10 2.895(16) no .
C3 C13 2.90(3) no .
C3 C14 3.58(3) no .
C5 C12 3.00(3) no .
C5 C14 3.08(3) no .
C5 C15 3.445(18) no .
C5 C20 3.40(3) no .
C5 C26 3.543(17) no .
C6 C20 3.16(3) no .
C6 C21 3.533(19) no .
C15 C18 2.72(3) no .
C15 C25 3.41(3) no .
C16 C19 2.79(4) no .
C16 C25 3.51(3) no .
C16 C26 3.35(2) no .
C17 C20 2.83(3) no .
C21 C24 2.819(18) no .
C21 C29 3.10(3) no .
C21 C30 3.127(19) no .
C22 C25 2.847(19) no .
C23 C26 2.70(2) no .
C23 C28 2.88(3) no .
C23 C32 3.59(3) no .
C23 C33 2.86(3) no .
C23 C34 3.60(3) no .
C25 C32 2.97(4) no .
C25 C34 3.07(3) no .
C35 C38 2.79(3) no .
C35 C42 3.28(3) no .
C35 C46 3.52(3) no .
C35 C47 3.33(3) no .
C35 C51 3.34(3) no .
C35 C55 3.46(3) no .
C35 C56 3.44(3) no .
C36 C39 2.82(2) no .
C36 C47 2.91(3) no .
C36 C49 2.900(19) no .
C37 C40 2.78(4) no .
C37 C42 3.48(3) no .
C37 C46 3.21(3) no .
C37 C49 3.21(2) no .
C39 C51 3.50(3) no .
C39 C55 3.22(3) no .
C39 C57 3.37(3) no .
C40 C56 2.91(3) no .
C40 C57 3.01(3) no .
C41 C44 2.80(3) no .
C42 C45 2.78(3) no .
C43 C46 2.75(4) no .
C50 C53 2.91(4) no .
C51 C54 2.76(4) no .
C52 C55 2.76(3) no .
C65 C68 2.78(6) no .
C66 C69 2.72(3) no .
C67 C70 2.79(4) no .
C67 C71 3.43(10) no .
C68 C71A 3.49(10) no .
C71 C71A 2.72(13) no .
O3 N1 3.13(3) no .
O3 C8 3.45(3) no 2_565
O3 C59 3.06(4) no .
N1 O3 3.13(3) no .
C3 C37 3.53(4) no 1_455
C8 O3 3.45(3) no 2_565
C37 C3 3.53(4) no 1_655
C52 C71 3.55(9) no 1_565
C58 C61 3.52(8) no 2_675
C59 O3 3.06(4) no .
C61 C58 3.52(8) no 2_675
C71 C52 3.55(9) no 1_545
Fe3 H59B 3.1493 no .
Fe3 H59C 2.9463 no .
Fe3 H60A 3.1613 no .
Fe3 H60C 2.9829 no .
S1 H20B 2.8639 no .
S2 H16 3.3285 no .
S3 H1 3.4137 no .
S3 H8A 2.9498 no 2_565
S3 H8B 3.0201 no 2_565
S3 H9A 3.4864 no 2_565
S3 H9C 3.5575 no 2_565
S3 H49B 2.7562 no .
S3 H57B 3.1473 no .
S3 H57C 3.5883 no .
S3 H60C 3.4499 no .
S4 H49C 3.5825 no 2_565
S4 H59C 3.0051 no .
S5 H17A 2.8782 no .
S5 H47A 2.6278 no .
S5 H56B 2.7266 no .
P1 H5 2.9463 no .
P1 H16 2.8456 no .
P1 H20A 2.8889 no .
P1 H20B 2.8200 no .
P1 H25 2.9747 no .
O1 H8A 2.4285 no .
O1 H8C 3.5593 no .
O1 H9A 2.3116 no .
O1 H9B 3.4273 no .
O2 H29A 2.3644 no .
O2 H29B 3.4633 no .
O2 H30A 3.5291 no .
O2 H30B 2.4232 no .
O3 H62A 3.2121 no .
O3 H62B 2.7638 no .
O3 H63A 3.1468 no .
O3 H63B 2.9364 no .
N1 H8A 3.4452 no 2_565
C1 H3 3.2429 no .
C1 H5 3.2511 no .
C1 H8A 2.8316 no .
C1 H8C 3.3880 no .
C1 H9A 2.7593 no .
C1 H9B 3.2885 no .
C2 H8A 2.6865 no .
C2 H8B 3.3432 no .
C2 H8C 2.6924 no .
C2 H9A 2.6675 no .
C2 H9B 2.6679 no .
C2 H9C 3.3257 no .
C2 H10A 3.4061 no .
C2 H10B 2.7982 no .
C2 H10C 2.7802 no .
C3 H5 3.2317 no .
C3 H8C 3.4629 no .
C3 H9B 3.5213 no .
C3 H10B 2.8520 no .
C3 H10C 2.7708 no .
C3 H12C 3.5789 no .
C3 H13B 2.7868 no .
C3 H13C 2.8002 no .
C3 H14A 3.5153 no .
C4 H12A 2.6655 no .
C4 H12B 3.3568 no .
C4 H12C 2.6923 no .
C4 H13A 3.3765 no .
C4 H13B 2.7741 no .
C4 H13C 2.6889 no .
C4 H14A 2.7211 no .
C4 H14B 3.3252 no .
C4 H14C 2.6170 no .
C5 H3 3.2241 no .
C5 H12A 2.6680 no .
C5 H12C 3.2429 no .
C5 H14A 3.4134 no .
C5 H14C 2.7324 no .
C5 H20A 2.6738 no .
C6 H20A 2.7794 no .
C6 H20B 3.1358 no .
C7 H3 2.6560 no .
C8 H1 2.9922 no 2_565
C8 H9A 2.6322 no .
C8 H9B 3.3004 no .
C8 H9C 2.6378 no .
C8 H10A 2.6440 no .
C8 H10B 3.3283 no .
C8 H10C 2.6971 no .
C8 H57B 3.4356 no 2_565
C8 H60C 3.5389 no 2_565
C9 H8A 2.6413 no .
C9 H8B 2.6410 no .
C9 H8C 3.2956 no .
C9 H10A 2.6297 no .
C9 H10B 2.6308 no .
C9 H10C 3.2915 no .
C9 H49B 3.3146 no 2_565
C10 H3 2.4776 no .
C10 H8A 3.3315 no .
C10 H8B 2.6317 no .
C10 H8C 2.7006 no .
C10 H9A 3.2988 no .
C10 H9B 2.6515 no .
C10 H9C 2.5876 no .
C11 H3 2.7230 no .
C11 H5 2.6909 no .
C12 H5 2.8116 no .
C12 H13A 2.6083 no .
C12 H13B 3.3106 no .
C12 H13C 2.5784 no .
C12 H14A 3.3380 no .
C12 H14B 2.6320 no .
C12 H14C 2.6718 no .
C13 H3 2.5155 no .
C13 H12A 3.2955 no .
C13 H12B 2.6530 no .
C13 H12C 2.5724 no .
C13 H14A 2.7525 no .
C13 H14B 2.7301 no .
C13 H14C 3.3517 no .
C14 H5 2.9331 no .
C14 H12A 2.6928 no .
C14 H12B 2.6789 no .
C14 H12C 3.3112 no .
C14 H13A 2.7386 no .
C14 H13B 2.7740 no .
C14 H13C 3.3384 no .
C15 H5 3.1459 no .
C15 H17A 3.0160 no .
C15 H17B 3.0782 no .
C15 H19 3.3188 no .
C15 H25 3.0631 no .
C16 H18 3.2294 no .
C16 H20A 3.0044 no .
C16 H20B 2.9716 no .
C16 H25 3.0846 no .
C17 H19 3.2567 no .
C17 H20A 3.5248 no .
C17 H20B 3.4563 no .
C18 H16 3.2364 no .
C18 H20A 2.9523 no .
C18 H20B 2.9428 no .
C18 H47A 3.3491 no .
C19 H17A 2.9900 no .
C19 H17B 3.0758 no .
C19 H47C 3.5916 no .
C20 H5 3.1065 no .
C20 H16 3.2161 no .
C20 H17A 3.4290 no .
C20 H17B 3.5402 no .
C20 H18 3.1594 no .
C21 H23 3.2229 no .
C21 H25 3.2507 no .
C21 H29A 2.8249 no .
C21 H29B 3.3444 no .
C21 H30A 3.3790 no .
C21 H30B 2.8519 no .
C22 H28A 2.7237 no .
C22 H28B 2.7267 no .
C22 H28C 3.3483 no .
C22 H29A 2.7113 no .
C22 H29B 2.7157 no .
C22 H29C 3.3373 no .
C22 H30A 2.7178 no .
C22 H30B 2.7183 no .
C22 H30C 3.3453 no .
C23 H25 3.2103 no .
C23 H28A 2.7839 no .
C23 H28B 2.7709 no .
C23 H30A 3.5797 no .
C23 H32A 3.4843 no .
C23 H33A 2.7864 no .
C23 H33C 2.7395 no .
C23 H34B 3.5577 no .
C24 H32A 2.6265 no .
C24 H32B 3.3143 no .
C24 H32C 2.6436 no .
C24 H33A 2.7243 no .
C24 H33B 3.3235 no .
C24 H33C 2.6544 no .
C24 H34A 3.3264 no .
C24 H34B 2.7295 no .
C24 H34C 2.6357 no .
C25 H5 3.5998 no .
C25 H16 3.0490 no .
C25 H23 3.1940 no .
C25 H32A 3.1726 no .
C25 H32C 2.6631 no .
C25 H34B 3.3883 no .
C25 H34C 2.7396 no .
C26 H5 3.5408 no .
C26 H16 2.9656 no .
C27 H23 2.7137 no .
C28 H23 2.4716 no .
C28 H29A 3.3530 no .
C28 H29B 2.7029 no .
C28 H29C 2.6631 no .
C28 H30A 2.7431 no .
C28 H30B 3.3821 no .
C28 H30C 2.7020 no .
C29 H28A 2.7134 no .
C29 H28B 3.3486 no .
C29 H28C 2.6629 no .
C29 H30A 3.3325 no .
C29 H30B 2.6713 no .
C29 H30C 2.6484 no .
C29 H59B 2.8855 no .
C30 H28A 3.3838 no .
C30 H28B 2.7359 no .
C30 H28C 2.7055 no .
C30 H29A 2.6615 no .
C30 H29B 3.3380 no .
C30 H29C 2.6439 no .
C30 H49C 3.4548 no 2_565
C31 H23 2.6699 no .
C31 H25 2.6963 no .
C32 H25 2.8202 no .
C32 H33A 3.3018 no .
C32 H33B 2.6062 no .
C32 H33C 2.6050 no .
C32 H34A 2.6375 no .
C32 H34B 3.3284 no .
C32 H34C 2.6405 no .
C33 H23 2.4733 no .
C33 H32A 2.6541 no .
C33 H32B 2.6248 no .
C33 H32C 3.2753 no .
C33 H34A 2.6289 no .
C33 H34B 2.6579 no .
C33 H34C 3.2613 no .
C34 H25 2.9112 no .
C34 H32A 3.3097 no .
C34 H32B 2.6838 no .
C34 H32C 2.6415 no .
C34 H33A 2.6512 no .
C34 H33B 2.6171 no .
C34 H33C 3.2691 no .
C35 H37 3.2659 no .
C35 H39 3.2646 no .
C35 H47A 2.8409 no .
C35 H47B 3.4171 no .
C35 H49B 3.3868 no .
C35 H56A 3.5494 no .
C35 H56B 2.9408 no .
C35 H57C 3.2156 no .
C36 H38 3.2774 no .
C36 H47A 2.8560 no .
C36 H47B 2.8596 no .
C36 H49A 2.8392 no .
C36 H49B 2.8315 no .
C37 H39 3.2075 no .
C37 H47B 3.4074 no .
C37 H49A 2.7083 no .
C37 H49B 3.2984 no .
C38 H57C 3.5190 no .
C39 H37 3.2022 no .
C39 H56A 3.3442 no .
C39 H57C 2.7463 no .
C40 H38 3.2191 no .
C40 H56A 2.8343 no .
C40 H56B 2.8236 no .
C40 H57C 2.5551 no .
C41 H37 2.6653 no .
C41 H43 3.2365 no .
C41 H45 3.2396 no .
C41 H47A 2.7713 no .
C41 H47B 2.7854 no .
C41 H47C 3.3031 no .
C41 H49A 2.7740 no .
C41 H49B 2.7702 no .
C41 H49C 3.3106 no .
C42 H37 3.5805 no .
C43 H45 3.1796 no .
C43 H47A 3.1870 no .
C43 H47B 3.1759 no .
C43 H47C 2.6079 no .
C43 H48A 3.0535 no .
C43 H48B 3.1600 no .
C43 H48C 2.5268 no .
C45 H43 3.1734 no .
C45 H48A 2.7271 no .
C45 H48B 2.7101 no .
C45 H48C 3.2307 no .
C45 H49A 3.1087 no .
C45 H49B 3.1305 no .
C45 H49C 2.5447 no .
C45 H59C 3.4802 no 2_565
C46 H37 3.1152 no .
C47 H43 2.7195 no .
C48 H43 2.6372 no .
C48 H45 2.5991 no .
C48 H59A 3.5110 no 2_565
C48 H59C 3.4895 no 2_565
C49 H9A 3.3893 no 2_565
C49 H9C 3.3629 no 2_565
C49 H37 3.1133 no .
C49 H45 2.6343 no .
C50 H39 2.6413 no .
C50 H52 3.2544 no .
C50 H54 3.2556 no .
C50 H56A 2.6851 no .
C50 H56B 2.6911 no .
C50 H56C 3.2449 no .
C50 H57A 3.2114 no .
C50 H57B 3.1857 no .
C50 H57C 2.6560 no .
C51 H39 3.5644 no .
C52 H54 3.2001 no .
C52 H56A 3.1301 no .
C52 H56B 3.1332 no .
C52 H56C 2.5514 no .
C54 H52 3.2034 no .
C54 H57A 2.6495 no .
C54 H57B 2.6428 no .
C54 H57C 3.2232 no .
C54 H60C 3.3841 no .
C55 H39 3.1703 no .
C56 H17A 3.5014 no .
C56 H52 2.6591 no .
C57 H8B 3.1610 no 2_565
C57 H39 3.3483 no .
C57 H54 2.4904 no .
C57 H60C 3.1453 no .
C58 H52 2.4147 no .
C58 H54 2.9656 no .
C58A H52 2.9001 no .
C58A H54 2.5290 no .
C59 H29A 3.1542 no .
C59 H29C 3.5768 no .
C59 H48B 3.0845 no 2_565
C59 H60A 2.4761 no .
C59 H60B 2.4549 no .
C59 H60C 3.0729 no .
C60 H8B 3.5589 no 2_565
C60 H54 3.5097 no .
C60 H57B 3.2262 no .
C60 H59A 2.4528 no .
C60 H59B 2.4390 no .
C60 H59C 3.0887 no .
C61 H63A 3.0917 no .
C61 H63B 2.6919 no .
C61 H64A 3.0438 no .
C61 H64B 2.9898 no .
C62 H64A 2.8074 no .
C62 H64B 3.0107 no .
C63 H61A 2.6881 no .
C63 H61B 3.0834 no .
C64 H61A 2.8541 no .
C64 H61B 3.1367 no .
C64 H62A 3.0907 no .
C64 H62B 2.6838 no .
C65 H67 3.2783 no .
C65 H69 3.2122 no .
C66 H68 3.1464 no .
C66 H70 3.3513 no .
C67 H69 3.1955 no .
C68 H70 3.2278 no .
C69 H67 3.1971 no .
C70 H68 3.2250 no .
C71 H70 3.0840 no .
C71A H67 2.2836 no .
H1 H8A 2.6589 no 2_565
H1 H8B 2.9973 no 2_565
H1 H8C 2.8190 no 2_565
H1 H59A 2.0458 no .
H1 H59B 2.5937 no .
H1 H59C 2.1318 no .
H1 H60A 2.6512 no .
H1 H60B 2.1294 no .
H1 H60C 2.1851 no .
H3 H8C 3.5326 no .
H3 H10A 3.4270 no .
H3 H10B 2.3596 no .
H3 H10C 2.1886 no .
H3 H13A 3.4612 no .
H3 H13B 2.2076 no .
H3 H13C 2.3834 no .
H3 H14A 3.5748 no .
H5 H12A 2.2281 no .
H5 H12C 3.2289 no .
H5 H14A 3.4346 no .
H5 H14C 2.3553 no .
H5 H20A 2.3203 no .
H5 H20B 3.5674 no .
H5 H25 3.2465 no .
H8A H9A 2.4487 no .
H8A H9B 3.5200 no .
H8A H9C 2.9142 no .
H8A H10A 3.5131 no .
H8A H10C 3.5854 no .
H8B H9A 2.9055 no .
H8B H9B 3.5223 no .
H8B H9C 2.4543 no .
H8B H10A 2.4189 no .
H8B H10B 3.5043 no .
H8B H10C 2.9253 no .
H8B H57A 3.3362 no 2_565
H8B H57B 2.4860 no 2_565
H8B H57C 3.2097 no 2_565
H8B H60C 2.9372 no 2_565
H8C H9A 3.5099 no .
H8C H9C 3.5141 no .
H8C H10A 2.9479 no .
H8C H10B 3.5818 no .
H8C H10C 2.5492 no .
H8C H60B 3.5914 no 2_565
H8C H60C 3.5066 no 2_565
H9A H10A 3.4983 no .
H9A H10B 3.5281 no .
H9A H30B 3.3249 no .
H9A H49B 2.9694 no 2_565
H9A H49C 3.0645 no 2_565
H9B H10A 2.9373 no .
H9B H10B 2.4661 no .
H9B H10C 3.5236 no .
H9B H30B 3.5969 no .
H9C H10A 2.3968 no .
H9C H10B 2.8463 no .
H9C H10C 3.4739 no .
H9C H49A 3.3091 no 2_565
H9C H49B 2.8123 no 2_565
H9C H49C 3.4500 no 2_565
H9C H57C 3.3046 no 2_565
H10A H57A 3.4127 no 2_565
H10A H57C 3.5784 no 2_565
H12A H13A 3.5076 no .
H12A H13C 3.4469 no .
H12A H14A 3.5845 no .
H12A H14B 2.9222 no .
H12A H14C 2.5166 no .
H12A H32A 3.5304 no .
H12A H32C 3.2192 no .
H12B H13A 2.4484 no .
H12B H13B 3.5451 no .
H12B H13C 2.8937 no .
H12B H14A 3.5563 no .
H12B H14B 2.4593 no .
H12B H14C 2.9585 no .
H12C H13A 2.8195 no .
H12C H13B 3.4678 no .
H12C H13C 2.3308 no .
H12C H14B 3.5012 no .
H12C H14C 3.5384 no .
H13A H14A 3.0337 no .
H13A H14B 2.5786 no .
H13A H14C 3.5993 no .
H13B H14A 2.6411 no .
H13B H14B 3.0549 no .
H13C H14B 3.5762 no .
H14C H20A 3.2828 no .
H16 H17A 2.4262 no .
H16 H17B 2.3669 no .
H16 H25 2.7648 no .
H17A H18 2.3516 no .
H17A H47A 3.2007 no .
H17A H56B 2.7444 no .
H17A H56C 3.5079 no .
H17B H18 2.2590 no .
H18 H19 2.1859 no .
H18 H47A 3.3012 no .
H18 H47C 3.3593 no .
H19 H20A 2.3539 no .
H19 H20B 2.3622 no .
H19 H43 3.5956 no .
H19 H47C 3.3055 no .
H23 H28A 2.2570 no .
H23 H28B 2.2441 no .
H23 H28C 3.4198 no .
H23 H33A 2.2345 no .
H23 H33B 3.4211 no .
H23 H33C 2.2681 no .
H25 H32A 3.2031 no .
H25 H32C 2.2524 no .
H25 H34B 3.3819 no .
H25 H34C 2.3329 no .
H28A H29A 3.5965 no .
H28A H29B 2.5491 no .
H28A H29C 2.9593 no .
H28A H30C 3.5772 no .
H28B H29B 3.5870 no .
H28B H29C 3.5331 no .
H28B H30A 2.5811 no .
H28B H30C 2.9792 no .
H28C H29A 3.5397 no .
H28C H29B 2.9431 no .
H28C H29C 2.4527 no .
H28C H30A 2.9949 no .
H28C H30B 3.5757 no .
H28C H30C 2.5047 no .
H29A H30A 3.5461 no .
H29A H30B 2.4821 no .
H29A H30C 2.9134 no .
H29A H59B 2.4816 no .
H29A H59C 3.0217 no .
H29B H30B 3.5574 no .
H29B H30C 3.5317 no .
H29B H59B 2.8516 no .
H29C H30A 3.5219 no .
H29C H30B 2.9214 no .
H29C H30C 2.4389 no .
H29C H59B 2.8437 no .
H29C H59C 3.4820 no .
H30B H49C 2.8554 no 2_565
H30C H49C 3.1875 no 2_565
H32A H33A 3.5388 no .
H32A H33B 2.9150 no .
H32A H33C 2.4460 no .
H32A H34A 3.5221 no .
H32A H34C 3.5040 no .
H32B H33A 3.5168 no .
H32B H33B 2.4156 no .
H32B H33C 2.8693 no .
H32B H34A 2.4823 no .
H32B H34B 3.5644 no .
H32B H34C 2.9509 no .
H32C H33B 3.4707 no .
H32C H33C 3.4844 no .
H32C H34A 2.8838 no .
H32C H34B 3.5331 no .
H32C H34C 2.4400 no .
H33A H34A 2.9302 no .
H33A H34B 2.5056 no .
H33A H34C 3.5205 no .
H33B H34A 2.4377 no .
H33B H34B 2.9231 no .
H33B H34C 3.4811 no .
H33C H34A 3.4961 no .
H33C H34B 3.5339 no .
H37 H38 2.3018 no .
H37 H49A 2.4498 no .
H37 H49B 3.4508 no .
H38 H39 2.2662 no .
H39 H56A 3.4489 no .
H39 H57A 3.4931 no .
H39 H57C 2.8790 no .
H43 H47A 3.3714 no .
H43 H47B 3.3554 no .
H43 H47C 2.4079 no .
H43 H48A 3.2240 no .
H43 H48B 3.3402 no .
H43 H48C 2.3116 no .
H45 H48A 2.7029 no .
H45 H48B 2.6071 no .
H45 H48C 3.5031 no .
H45 H49A 3.2723 no .
H45 H49B 3.2905 no .
H45 H49C 2.3143 no .
H45 H59C 2.7767 no 2_565
H47A H56B 3.1183 no .
H48B H59A 2.6132 no 2_565
H48B H59C 2.6936 no 2_565
H52 H56A 3.3115 no .
H52 H56B 3.2995 no .
H52 H56C 2.3367 no .
H54 H57A 2.5071 no .
H54 H57B 2.5111 no .
H54 H57C 3.4170 no .
H54 H60A 3.3955 no .
H54 H60C 2.8848 no .
H57A H60C 3.4892 no .
H57B H60C 2.2663 no .
H59A H60A 2.7839 no .
H59A H60B 2.2642 no .
H59A H60C 3.3140 no .
H59B H60A 2.2726 no .
H59B H60B 2.7300 no .
H59B H60C 3.3157 no .
H59C H60A 3.3482 no .
H59C H60B 3.3398 no .
H61A H62A 2.2050 no .
H61A H62B 2.7754 no .
H61A H63B 2.7673 no .
H61A H64B 3.2312 no .
H61B H62A 2.4718 no .
H61B H62B 2.1984 no .
H61B H63B 3.5921 no .
H62A H63A 2.3879 no .
H62A H63B 2.0892 no .
H62B H63A 2.0873 no .
H62B H63B 2.6879 no .
H62B H64A 2.9160 no .
H62B H64B 3.5672 no .
H63A H64A 2.1547 no .
H63A H64B 2.5691 no .
H63B H64A 2.7270 no .
H63B H64B 2.1567 no .
H67 H68 2.3066 no .
H68 H69 2.2615 no .
H69 H70 2.2734 no .
S1 H64A 3.1436 no 2_565
S1 H64B 3.2615 no 2_565
S2 H70 3.1090 no 1_565
O1 H64A 3.0346 no 2_565
O3 H1 2.4402 no .
O3 H8A 3.3351 no 2_565
O3 H8C 2.7271 no 2_565
O3 H48B 2.8010 no 2_565
O3 H59A 2.4902 no .
O3 H59C 3.1602 no .
O3 H60B 3.2663 no .
C1 H38 3.4601 no 1_455
C1 H63A 3.5903 no 2_565
C1 H64A 2.7996 no 2_565
C2 H37 3.2053 no 1_455
C2 H38 3.5186 no 1_455
C2 H63A 3.5200 no 2_565
C2 H64A 3.1445 no 2_565
C3 H37 2.7361 no 1_455
C3 H38 3.5282 no 1_455
C3 H62B 3.3806 no 2_565
C3 H63A 3.2396 no 2_565
C4 H37 3.1746 no 1_455
C4 H38 3.4623 no 1_455
C4 H63A 3.1258 no 2_565
C5 H38 3.3932 no 1_455
C5 H63A 3.2084 no 2_565
C6 H38 3.3851 no 1_455
C6 H63A 3.4390 no 2_565
C6 H64A 3.2249 no 2_565
C8 H64A 3.1476 no 2_565
C10 H37 3.5809 no 1_455
C10 H49A 3.3736 no 1_455
C10 H67 3.5016 no 1_455
C12 H47B 3.0437 no 1_455
C13 H13A 3.1204 no 2_466
C13 H13B 3.5930 no 2_466
C13 H37 3.3935 no 1_455
C13 H47B 3.0951 no 1_455
C14 H43 3.2284 no 2_566
C14 H48C 3.3116 no 2_566
C14 H63A 3.4929 no 2_565
C16 H32B 3.1899 no 2_576
C17 H32B 2.8711 no 2_576
C17 H56A 3.5679 no 2_676
C17 H56C 3.5424 no 2_676
C18 H32B 3.0142 no 2_576
C18 H33B 3.2973 no 2_576
C18 H56A 3.5049 no 2_676
C18 H56C 3.2422 no 2_676
C19 H32B 3.5763 no 2_576
C19 H33B 3.3627 no 2_576
C19 H62A 3.4111 no 1_556
C21 H38 3.4250 no 1_455
C22 H38 3.5631 no 1_455
C22 H39 3.1809 no 1_455
C23 H39 2.8346 no 1_455
C24 H39 3.3147 no 1_455
C25 H70 3.5756 no 1_565
C26 H38 3.4805 no 1_455
C26 H70 3.4947 no 1_565
C28 H29B 3.3620 no 2_575
C28 H57A 3.4479 no 1_455
C28 H59B 3.3836 no 2_575
C28 H60A 3.3657 no 2_575
C29 H28A 3.3801 no 2_575
C29 H29B 3.4435 no 2_575
C29 H69 3.4451 no 2_565
C30 H39 3.5991 no 1_455
C32 H17B 3.0587 no 2_576
C32 H56A 3.3071 no 1_455
C33 H61A 2.9463 no 2_575
C34 H12A 3.3833 no 2_576
C34 H14C 3.4925 no 2_576
C36 H12C 3.4719 no 1_655
C36 H13C 3.4008 no 1_655
C37 H3 3.5748 no 1_655
C37 H9B 3.5455 no 1_655
C37 H12C 2.9528 no 1_655
C37 H13C 3.0492 no 1_655
C38 H12C 3.1638 no 1_655
C38 H30A 3.3353 no 1_655
C39 H30A 3.1888 no 1_655
C39 H32A 3.3145 no 1_655
C41 H13C 3.2209 no 1_655
C42 H13C 3.1040 no 1_655
C43 H14A 3.2663 no 2_566
C43 H14B 3.4729 no 2_566
C44 H64B 3.2907 no 2_565
C44 H67 3.5511 no .
C44 H68 3.5348 no .
C45 H67 3.5184 no .
C45 H68 3.0789 no .
C47 H12C 3.4127 no 1_655
C47 H13A 3.4865 no 1_655
C47 H13C 3.2339 no 1_655
C48 H14B 3.4949 no 2_566
C48 H14C 3.5977 no 2_566
C48 H33A 3.4203 no 1_545
C48 H64B 3.0402 no 2_565
C48 H68 3.4639 no .
C49 H10B 3.2487 no 1_655
C51 H33C 3.5573 no 1_655
C52 H61B 2.8367 no 2_675
C53 H60B 3.3258 no 2_675
C53 H61B 2.9582 no 2_675
C54 H54 3.5803 no 2_675
C54 H60B 3.2063 no 2_675
C56 H17B 3.4447 no 2_676
C56 H18 3.0915 no 2_676
C56 H32A 3.5729 no 1_655
C57 H28B 3.4198 no 1_655
C57 H30A 3.5150 no 1_655
C58 H8B 3.4309 no 1_665
C58 H8C 3.0031 no 1_665
C58 H10A 3.5002 no 1_665
C58 H10C 3.0552 no 1_665
C58 H60B 3.4250 no 2_675
C58 H61B 2.6412 no 2_675
C58 H62B 3.3817 no 2_675
C58A H8C 3.5586 no 1_665
C58A H10A 3.4545 no 1_665
C58A H10C 3.3459 no 1_665
C58A H57A 3.3541 no 2_675
C58A H61B 3.4757 no 2_675
C59 H28A 3.4010 no 2_575
C60 H54 3.5540 no 2_675
C61 H8C 3.2187 no 2_565
C61 H33B 3.3746 no 2_575
C61 H52 3.4428 no 2_675
C61 H59A 3.3316 no .
C62 H8C 3.3209 no 2_565
C62 H19 3.3767 no 1_554
C64 H1 3.4950 no .
C64 H8A 3.4911 no 2_565
C64 H8C 3.1242 no 2_565
C64 H20B 3.4225 no 2_565
C64 H48B 3.1474 no 2_565
C65 H12B 3.5392 no 2_566
C65 H16 3.4761 no 1_545
C65 H34B 3.5854 no 1_545
C65 H52 3.5373 no 1_545
C66 H12B 3.0273 no 2_566
C66 H14B 3.3859 no 2_566
C67 H10C 3.2261 no 1_655
C67 H14B 3.3258 no 2_566
C67 H48A 3.1643 no .
C68 H29C 3.3715 no 2_565
C68 H30C 3.5551 no 2_565
C68 H45 3.4282 no .
C68 H48A 2.9140 no .
C69 H28C 3.4424 no 2_565
C69 H29C 3.2559 no 2_565
C69 H34B 3.5970 no 1_545
C70 H16 3.4879 no 1_545
C70 H34B 3.5052 no 1_545
C71 H12B 3.0954 no 2_566
C71 H16 3.2974 no 1_545
C71 H17B 3.4101 no 1_545
C71 H52 2.9532 no 1_545
C71A H3 3.4695 no 1_655
C71A H10C 3.1784 no 1_655
C71A H12B 3.1772 no 2_566
C71A H13A 3.4581 no 2_566
C71A H13B 2.8873 no 1_655
C71A H52 3.4698 no 1_545
C71A H62B 3.2859 no 2_665
H1 O3 2.4402 no .
H1 C64 3.4950 no .
H1 H61B 3.5862 no .
H1 H64A 3.4427 no .
H3 C37 3.5748 no 1_455
H3 C71A 3.4695 no 1_455
H3 H37 2.6931 no 1_455
H3 H62B 3.2856 no 2_565
H3 H67 3.3694 no 1_455
H5 H34A 2.9604 no 2_576
H8A O3 3.3351 no 2_565
H8A C64 3.4911 no 2_565
H8A H64A 2.7976 no 2_565
H8B C58 3.4309 no 1_445
H8C O3 2.7271 no 2_565
H8C C58 3.0031 no 1_445
H8C C58A 3.5586 no 1_445
H8C C61 3.2187 no 2_565
H8C C62 3.3209 no 2_565
H8C C64 3.1242 no 2_565
H8C H61B 3.0471 no 2_565
H8C H62B 2.7804 no 2_565
H8C H64A 2.7278 no 2_565
H9B C37 3.5455 no 1_455
H9B H37 3.0737 no 1_455
H9B H38 3.4456 no 1_455
H9B H49A 2.8901 no 1_455
H10A C58 3.5002 no 1_445
H10A C58A 3.4545 no 1_445
H10A H30A 3.5524 no 2_465
H10A H30C 3.0281 no 2_465
H10A H49A 3.5995 no 1_455
H10B C49 3.2487 no 1_455
H10B H37 2.8134 no 1_455
H10B H49A 2.4859 no 1_455
H10B H49C 3.3924 no 1_455
H10B H67 3.2045 no 1_455
H10C C58 3.0552 no 1_445
H10C C58A 3.3459 no 1_445
H10C C67 3.2261 no 1_455
H10C C71A 3.1784 no 1_455
H10C H62B 3.3224 no 2_565
H10C H67 2.9771 no 1_455
H12A C34 3.3833 no 2_576
H12A H34A 3.0860 no 2_576
H12A H34B 3.4249 no 2_576
H12A H34C 3.0894 no 2_576
H12B C65 3.5392 no 2_566
H12B C66 3.0273 no 2_566
H12B C71 3.0954 no 2_566
H12B C71A 3.1772 no 2_566
H12B H47B 2.8291 no 1_455
H12C C36 3.4719 no 1_455
H12C C37 2.9528 no 1_455
H12C C38 3.1638 no 1_455
H12C C47 3.4127 no 1_455
H12C H37 3.0216 no 1_455
H12C H38 3.2670 no 1_455
H12C H47B 2.4803 no 1_455
H13A C13 3.1204 no 2_466
H13A C47 3.4865 no 1_455
H13A C71A 3.4581 no 2_566
H13A H13A 2.6236 no 2_466
H13A H13B 2.7566 no 2_466
H13A H14B 3.5331 no 2_466
H13A H47B 2.8249 no 1_455
H13A H47C 3.5511 no 1_455
H13B C13 3.5930 no 2_466
H13B C71A 2.8873 no 1_455
H13B H13A 2.7566 no 2_466
H13B H67 3.0193 no 1_455
H13C C36 3.4008 no 1_455
H13C C37 3.0492 no 1_455
H13C C41 3.2209 no 1_455
H13C C42 3.1040 no 1_455
H13C C47 3.2339 no 1_455
H13C H37 2.5580 no 1_455
H13C H47B 2.5794 no 1_455
H13C H67 3.4723 no 1_455
H14A C43 3.2663 no 2_566
H14A H43 2.6049 no 2_566
H14A H48C 3.2610 no 2_566
H14A H63A 2.9097 no 2_565
H14B C43 3.4729 no 2_566
H14B C48 3.4949 no 2_566
H14B C66 3.3859 no 2_566
H14B C67 3.3258 no 2_566
H14B H13A 3.5331 no 2_466
H14B H43 3.1644 no 2_566
H14B H48A 3.1787 no 2_566
H14B H48C 3.1828 no 2_566
H14B H67 3.0406 no 2_566
H14C C34 3.4925 no 2_576
H14C C48 3.5977 no 2_566
H14C H34A 2.9037 no 2_576
H14C H34B 3.2523 no 2_576
H14C H43 3.4510 no 2_566
H14C H48A 3.4387 no 2_566
H14C H48C 2.9440 no 2_566
H14C H63A 3.3882 no 2_565
H16 C65 3.4761 no 1_565
H16 C70 3.4879 no 1_565
H16 C71 3.2974 no 1_565
H16 H32B 3.5393 no 2_576
H16 H70 2.9289 no 1_565
H17A H56C 3.5159 no 2_676
H17B C32 3.0587 no 2_576
H17B C56 3.4447 no 2_676
H17B C71 3.4101 no 1_565
H17B H32A 3.0732 no 2_576
H17B H32B 2.2891 no 2_576
H17B H32C 3.4714 no 2_576
H17B H56A 2.8949 no 2_676
H17B H56C 3.2274 no 2_676
H18 C56 3.0915 no 2_676
H18 H32B 3.2269 no 2_576
H18 H33B 3.1293 no 2_576
H18 H56A 2.9015 no 2_676
H18 H56C 2.4380 no 2_676
H18 H61A 3.4150 no 1_556
H18 H62A 3.2456 no 1_556
H19 C62 3.3767 no 1_556
H19 H33B 3.3527 no 2_576
H19 H61A 3.1423 no 1_556
H19 H62A 2.6148 no 1_556
H19 H63B 3.0394 no 1_556
H20A H34A 3.2688 no 2_576
H20A H63A 3.2367 no 2_565
H20B C64 3.4225 no 2_565
H20B H63A 3.4692 no 2_565
H20B H64A 3.1883 no 2_565
H20B H64B 2.9663 no 2_565
H23 H39 2.8467 no 1_455
H25 H32C 3.5730 no 2_576
H28A C29 3.3801 no 2_575
H28A C59 3.4010 no 2_575
H28A H29B 2.7792 no 2_575
H28A H29C 3.1937 no 2_575
H28A H59A 3.3415 no 2_575
H28A H59B 2.6353 no 2_575
H28A H60A 3.2134 no 2_575
H28A H69 3.5955 no 1_565
H28B C57 3.4198 no 1_455
H28B H39 2.9673 no 1_455
H28B H57A 2.7454 no 1_455
H28B H57C 3.5223 no 1_455
H28B H59B 3.5881 no 2_575
H28B H60A 3.2285 no 2_575
H28B H60B 3.4914 no 2_575
H28C C69 3.4424 no 2_565
H28C H29B 3.1444 no 2_575
H28C H57A 3.3287 no 1_455
H28C H59B 3.4845 no 2_575
H28C H60A 3.0925 no 2_575
H28C H69 2.8978 no 2_565
H29B C28 3.3620 no 2_575
H29B C29 3.4435 no 2_575
H29B H28A 2.7792 no 2_575
H29B H28C 3.1444 no 2_575
H29B H29B 2.8659 no 2_575
H29B H29C 3.2391 no 2_575
H29B H69 2.9924 no 1_565
H29C C68 3.3715 no 2_565
H29C C69 3.2559 no 2_565
H29C H28A 3.1937 no 2_575
H29C H29B 3.2391 no 2_575
H29C H68 2.8246 no 2_565
H29C H69 2.5595 no 2_565
H30A C38 3.3353 no 1_455
H30A C39 3.1888 no 1_455
H30A C57 3.5150 no 1_455
H30A H10A 3.5524 no 2_465
H30A H38 3.1876 no 1_455
H30A H39 2.8284 no 1_455
H30A H57A 3.1688 no 1_455
H30A H57C 2.9768 no 1_455
H30C C68 3.5551 no 2_565
H30C H10A 3.0281 no 2_465
H30C H68 2.9443 no 2_565
H32A C39 3.3145 no 1_455
H32A C56 3.5729 no 1_455
H32A H17B 3.0732 no 2_576
H32A H39 3.1196 no 1_455
H32A H56A 2.6159 no 1_455
H32B C16 3.1899 no 2_576
H32B C17 2.8711 no 2_576
H32B C18 3.0142 no 2_576
H32B C19 3.5763 no 2_576
H32B H16 3.5393 no 2_576
H32B H17B 2.2891 no 2_576
H32B H18 3.2269 no 2_576
H32B H56A 3.1903 no 1_455
H32C H17B 3.4714 no 2_576
H32C H25 3.5730 no 2_576
H32C H32C 3.4307 no 2_576
H32C H34C 2.9003 no 2_576
H33A C48 3.4203 no 1_565
H33A H48A 3.1186 no 1_565
H33A H48B 3.1231 no 1_565
H33A H48C 3.4662 no 1_565
H33A H59A 3.1375 no 2_575
H33A H61A 2.9013 no 2_575
H33B C18 3.2973 no 2_576
H33B C19 3.3627 no 2_576
H33B C61 3.3746 no 2_575
H33B H18 3.1293 no 2_576
H33B H19 3.3527 no 2_576
H33B H56A 3.5434 no 1_455
H33B H61A 2.4328 no 2_575
H33C C51 3.5573 no 1_455
H33C H39 3.0012 no 1_455
H33C H56A 2.9798 no 1_455
H33C H61A 3.0367 no 2_575
H34A H5 2.9604 no 2_576
H34A H12A 3.0860 no 2_576
H34A H14C 2.9037 no 2_576
H34A H20A 3.2688 no 2_576
H34B C65 3.5854 no 1_565
H34B C69 3.5970 no 1_565
H34B C70 3.5052 no 1_565
H34B H12A 3.4249 no 2_576
H34B H14C 3.2523 no 2_576
H34B H48A 2.9876 no 1_565
H34C H12A 3.0894 no 2_576
H34C H32C 2.9003 no 2_576
H37 C2 3.2053 no 1_655
H37 C3 2.7361 no 1_655
H37 C4 3.1746 no 1_655
H37 C10 3.5809 no 1_655
H37 C13 3.3935 no 1_655
H37 H3 2.6931 no 1_655
H37 H9B 3.0737 no 1_655
H37 H10B 2.8134 no 1_655
H37 H12C 3.0216 no 1_655
H37 H13C 2.5580 no 1_655
H38 C1 3.4601 no 1_655
H38 C2 3.5186 no 1_655
H38 C3 3.5282 no 1_655
H38 C4 3.4623 no 1_655
H38 C5 3.3932 no 1_655
H38 C6 3.3851 no 1_655
H38 C21 3.4250 no 1_655
H38 C22 3.5631 no 1_655
H38 C26 3.4805 no 1_655
H38 H9B 3.4456 no 1_655
H38 H12C 3.2670 no 1_655
H38 H30A 3.1876 no 1_655
H39 C22 3.1809 no 1_655
H39 C23 2.8346 no 1_655
H39 C24 3.3147 no 1_655
H39 C30 3.5991 no 1_655
H39 H23 2.8467 no 1_655
H39 H28B 2.9673 no 1_655
H39 H30A 2.8284 no 1_655
H39 H32A 3.1196 no 1_655
H39 H33C 3.0012 no 1_655
H43 C14 3.2284 no 2_566
H43 H14A 2.6049 no 2_566
H43 H14B 3.1644 no 2_566
H43 H14C 3.4510 no 2_566
H43 H64B 3.5827 no 2_565
H45 C68 3.4282 no .
H45 H68 2.6111 no .
H47B C12 3.0437 no 1_655
H47B C13 3.0951 no 1_655
H47B H12B 2.8291 no 1_655
H47B H12C 2.4803 no 1_655
H47B H13A 2.8249 no 1_655
H47B H13C 2.5794 no 1_655
H47C H13A 3.5511 no 1_655
H47C H62A 3.0585 no 1_556
H48A C67 3.1643 no .
H48A C68 2.9140 no .
H48A H14B 3.1787 no 2_566
H48A H14C 3.4387 no 2_566
H48A H33A 3.1186 no 1_545
H48A H34B 2.9876 no 1_545
H48A H67 3.1554 no .
H48A H68 2.7619 no .
H48B O3 2.8010 no 2_565
H48B C64 3.1474 no 2_565
H48B H33A 3.1231 no 1_545
H48B H61A 3.3269 no 2_565
H48B H64B 2.5936 no 2_565
H48C C14 3.3116 no 2_566
H48C H14A 3.2610 no 2_566
H48C H14B 3.1828 no 2_566
H48C H14C 2.9440 no 2_566
H48C H33A 3.4662 no 1_545
H48C H61A 3.5949 no 2_565
H48C H63B 3.5587 no 2_565
H48C H64B 2.9123 no 2_565
H49A C10 3.3736 no 1_655
H49A H9B 2.8901 no 1_655
H49A H10A 3.5995 no 1_655
H49A H10B 2.4859 no 1_655
H49C H10B 3.3924 no 1_655
H52 C61 3.4428 no 2_675
H52 C65 3.5373 no 1_565
H52 C71 2.9532 no 1_565
H52 C71A 3.4698 no 1_565
H52 H61B 2.6718 no 2_675
H52 H62B 3.5791 no 2_675
H54 C54 3.5803 no 2_675
H54 C60 3.5540 no 2_675
H54 H54 2.6601 no 2_675
H54 H60B 3.0856 no 2_675
H54 H60C 3.3705 no 2_675
H56A C17 3.5679 no 2_676
H56A C18 3.5049 no 2_676
H56A C32 3.3071 no 1_655
H56A H17B 2.8949 no 2_676
H56A H18 2.9015 no 2_676
H56A H32A 2.6159 no 1_655
H56A H32B 3.1903 no 1_655
H56A H33B 3.5434 no 1_655
H56A H33C 2.9798 no 1_655
H56C C17 3.5424 no 2_676
H56C C18 3.2422 no 2_676
H56C H17A 3.5159 no 2_676
H56C H17B 3.2274 no 2_676
H56C H18 2.4380 no 2_676
H57A C28 3.4479 no 1_655
H57A C58A 3.3541 no 2_675
H57A H28B 2.7454 no 1_655
H57A H28C 3.3287 no 1_655
H57A H30A 3.1688 no 1_655
H57C H28B 3.5223 no 1_655
H57C H30A 2.9768 no 1_655
H59A O3 2.4902 no .
H59A C61 3.3316 no .
H59A H28A 3.3415 no 2_575
H59A H33A 3.1375 no 2_575
H59A H61A 3.3743 no .
H59A H61B 3.4304 no .
H59B C28 3.3836 no 2_575
H59B H28A 2.6353 no 2_575
H59B H28B 3.5881 no 2_575
H59B H28C 3.4845 no 2_575
H59C O3 3.1602 no .
H60A C28 3.3657 no 2_575
H60A H28A 3.2134 no 2_575
H60A H28B 3.2285 no 2_575
H60A H28C 3.0925 no 2_575
H60B O3 3.2663 no .
H60B C53 3.3258 no 2_675
H60B C54 3.2063 no 2_675
H60B C58 3.4250 no 2_675
H60B H28B 3.4914 no 2_575
H60B H54 3.0856 no 2_675
H60B H61B 3.0914 no .
H60C H54 3.3705 no 2_675
H61A C33 2.9463 no 2_575
H61A H18 3.4150 no 1_554
H61A H19 3.1423 no 1_554
H61A H33A 2.9013 no 2_575
H61A H33B 2.4328 no 2_575
H61A H33C 3.0367 no 2_575
H61A H48B 3.3269 no 2_565
H61A H48C 3.5949 no 2_565
H61A H59A 3.3743 no .
H61B C52 2.8367 no 2_675
H61B C53 2.9582 no 2_675
H61B C58 2.6412 no 2_675
H61B C58A 3.4757 no 2_675
H61B H1 3.5862 no .
H61B H8C 3.0471 no 2_565
H61B H52 2.6718 no 2_675
H61B H59A 3.4304 no .
H61B H60B 3.0914 no .
H62A C19 3.4111 no 1_554
H62A H18 3.2456 no 1_554
H62A H19 2.6148 no 1_554
H62A H47C 3.0585 no 1_554
H62B C3 3.3806 no 2_565
H62B C58 3.3817 no 2_675
H62B C71A 3.2859 no 2_665
H62B H3 3.2856 no 2_565
H62B H8C 2.7804 no 2_565
H62B H10C 3.3224 no 2_565
H62B H52 3.5791 no 2_675
H63A C1 3.5903 no 2_565
H63A C2 3.5200 no 2_565
H63A C3 3.2396 no 2_565
H63A C4 3.1258 no 2_565
H63A C5 3.2084 no 2_565
H63A C6 3.4390 no 2_565
H63A C14 3.4929 no 2_565
H63A H14A 2.9097 no 2_565
H63A H14C 3.3882 no 2_565
H63A H20A 3.2367 no 2_565
H63A H20B 3.4692 no 2_565
H63B H19 3.0394 no 1_554
H63B H48C 3.5587 no 2_565
H64A S1 3.1436 no 2_565
H64A O1 3.0346 no 2_565
H64A C1 2.7996 no 2_565
H64A C2 3.1445 no 2_565
H64A C6 3.2249 no 2_565
H64A C8 3.1476 no 2_565
H64A H1 3.4427 no .
H64A H8A 2.7976 no 2_565
H64A H8C 2.7278 no 2_565
H64A H20B 3.1883 no 2_565
H64B S1 3.2615 no 2_565
H64B C44 3.2907 no 2_565
H64B C48 3.0402 no 2_565
H64B H20B 2.9663 no 2_565
H64B H43 3.5827 no 2_565
H64B H48B 2.5936 no 2_565
H64B H48C 2.9123 no 2_565
H67 C10 3.5016 no 1_655
H67 C44 3.5511 no .
H67 C45 3.5184 no .
H67 H3 3.3694 no 1_655
H67 H10B 3.2045 no 1_655
H67 H10C 2.9771 no 1_655
H67 H13B 3.0193 no 1_655
H67 H13C 3.4723 no 1_655
H67 H14B 3.0406 no 2_566
H67 H48A 3.1554 no .
H68 C44 3.5348 no .
H68 C45 3.0789 no .
H68 C48 3.4639 no .
H68 H29C 2.8246 no 2_565
H68 H30C 2.9443 no 2_565
H68 H45 2.6111 no .
H68 H48A 2.7619 no .
H69 C29 3.4451 no 2_565
H69 H28A 3.5955 no 1_545
H69 H28C 2.8978 no 2_565
H69 H29B 2.9924 no 1_545
H69 H29C 2.5595 no 2_565
H70 S2 3.1090 no 1_545
H70 C25 3.5756 no 1_545
H70 C26 3.4947 no 1_545
H70 H16 2.9289 no 1_545

loop_
_geom_torsion_atom_site_label_1
_geom_torsion_atom_site_label_2
_geom_torsion_atom_site_label_3
_geom_torsion_atom_site_label_4
_geom_torsion
_geom_torsion_publ_flag
_geom_torsion_site_symmetry_1
_geom_torsion_site_symmetry_3
_geom_torsion_site_symmetry_4
Fe2 Fe1 Fe3 Fe2 0.00(5) no . . .
Fe2 Fe1 Fe3 V1 68.55(7) no . . .
Fe2 Fe1 Fe3 S2 130.98(12) no . . .
Fe2 Fe1 Fe3 S3 -67.56(12) no . . .
Fe2 Fe1 Fe3 S4 31.28(8) no . . .
Fe2 Fe1 Fe3 N1 -131.65(16) no . . .
Fe3 Fe1 Fe2 Fe2 -2.5(3) no . . 2_565
Fe3 Fe1 Fe2 Fe3 0.00(5) no . . .
Fe3 Fe1 Fe2 V1 -70.08(9) no . . .
Fe3 Fe1 Fe2 S1 -131.09(10) no . . .
Fe3 Fe1 Fe2 S3 66.61(10) no . . .
Fe3 Fe1 Fe2 S4 -30.51(8) no . . .
Fe3 Fe1 Fe2 S4 132.03(14) no . . 2_565
Fe2 Fe1 S1 Fe2 -0.00(6) no . . .
Fe2 Fe1 S1 V1 -75.24(12) no . . .
S1 Fe1 Fe2 Fe2 128.6(3) no . . 2_565
S1 Fe1 Fe2 Fe3 131.09(15) no . . .
S1 Fe1 Fe2 V1 61.02(14) no . . .
S1 Fe1 Fe2 S1 0.00(12) no . . .
S1 Fe1 Fe2 S3 -162.30(14) no . . .
S1 Fe1 Fe2 S4 100.58(16) no . . .
S1 Fe1 Fe2 S4 -96.87(19) no . . 2_565
Fe2 Fe1 S2 Fe3 -39.03(8) no . . .
Fe2 Fe1 S2 V1 37.01(11) no . . .
S2 Fe1 Fe2 Fe2 33.9(3) no . . 2_565
S2 Fe1 Fe2 Fe3 36.33(11) no . . .
S2 Fe1 Fe2 V1 -33.74(11) no . . .
S2 Fe1 Fe2 S1 -94.76(14) no . . .
S2 Fe1 Fe2 S3 102.94(14) no . . .
S2 Fe1 Fe2 S4 5.82(12) no . . .
S2 Fe1 Fe2 S4 168.37(13) no . . 2_565
Fe2 Fe1 S3 Fe2 0.00(5) no . . .
Fe2 Fe1 S3 Fe3 71.35(15) no . . .
S3 Fe1 Fe2 Fe2 -69.1(3) no . . 2_565
S3 Fe1 Fe2 Fe3 -66.61(14) no . . .
S3 Fe1 Fe2 V1 -136.68(15) no . . .
S3 Fe1 Fe2 S1 162.30(15) no . . .
S3 Fe1 Fe2 S3 0.00(12) no . . .
S3 Fe1 Fe2 S4 -97.12(16) no . . .
S3 Fe1 Fe2 S4 65.43(18) no . . 2_565
Fe2 Fe1 S5 C35 58.0(4) no . . .
S5 Fe1 Fe2 Fe2 -160.3(3) no . . 2_565
S5 Fe1 Fe2 Fe3 -157.8(3) no . . .
S5 Fe1 Fe2 V1 132.1(3) no . . .
S5 Fe1 Fe2 S1 71.1(3) no . . .
S5 Fe1 Fe2 S3 -91.2(3) no . . .
S5 Fe1 Fe2 S4 171.7(3) no . . .
S5 Fe1 Fe2 S4 -25.8(4) no . . 2_565
Fe3 Fe1 S1 Fe2 38.98(11) no . . .
Fe3 Fe1 S1 V1 -36.26(9) no . . .
S1 Fe1 Fe3 Fe2 -36.57(10) no . . .
S1 Fe1 Fe3 V1 31.99(11) no . . .
S1 Fe1 Fe3 S2 94.42(16) no . . .
S1 Fe1 Fe3 S3 -104.13(16) no . . .
S1 Fe1 Fe3 S4 -5.29(12) no . . .
S1 Fe1 Fe3 N1 -168.21(15) no . . .
Fe3 Fe1 S2 Fe3 0.00(4) no . . .
Fe3 Fe1 S2 V1 76.04(8) no . . .
S2 Fe1 Fe3 Fe2 -130.98(14) no . . .
S2 Fe1 Fe3 V1 -62.43(11) no . . .
S2 Fe1 Fe3 S2 0.00(9) no . . .
S2 Fe1 Fe3 S3 161.45(11) no . . .
S2 Fe1 Fe3 S4 -99.70(17) no . . .
S2 Fe1 Fe3 N1 97.37(19) no . . .
Fe3 Fe1 S3 Fe2 -71.35(15) no . . .
Fe3 Fe1 S3 Fe3 0.00(4) no . . .
S3 Fe1 Fe3 Fe2 67.56(14) no . . .
S3 Fe1 Fe3 V1 136.12(12) no . . .
S3 Fe1 Fe3 S2 -161.45(10) no . . .
S3 Fe1 Fe3 S3 -0.00(9) no . . .
S3 Fe1 Fe3 S4 98.84(17) no . . .
S3 Fe1 Fe3 N1 -64.08(19) no . . .
Fe3 Fe1 S5 C35 -86.6(4) no . . .
S5 Fe1 Fe3 Fe2 161.9(3) no . . .
S5 Fe1 Fe3 V1 -129.6(3) no . . .
S5 Fe1 Fe3 S2 -67.1(3) no . . .
S5 Fe1 Fe3 S3 94.3(3) no . . .
S5 Fe1 Fe3 S4 -166.8(3) no . . .
S5 Fe1 Fe3 N1 30.3(4) no . . .
S1 Fe1 S2 Fe3 -91.21(11) no . . .
S1 Fe1 S2 V1 -15.17(12) no . . .
S2 Fe1 S1 Fe2 90.72(13) no . . .
S2 Fe1 S1 V1 15.48(11) no . . .
S1 Fe1 S3 Fe2 14.31(14) no . . .
S1 Fe1 S3 Fe3 85.65(18) no . . .
S3 Fe1 S1 Fe2 -14.75(15) no . . .
S3 Fe1 S1 V1 -89.99(17) no . . .
S1 Fe1 S5 C35 113.9(3) no . . .
S5 Fe1 S1 Fe2 -152.02(17) no . . .
S5 Fe1 S1 V1 132.74(16) no . . .
S2 Fe1 S3 Fe2 -86.16(16) no . . .
S2 Fe1 S3 Fe3 -14.81(9) no . . .
S3 Fe1 S2 Fe3 15.26(10) no . . .
S3 Fe1 S2 V1 91.30(11) no . . .
S2 Fe1 S5 C35 -137.17(19) no . . .
S5 Fe1 S2 Fe3 147.69(13) no . . .
S5 Fe1 S2 V1 -136.27(14) no . . .
S3 Fe1 S5 C35 -15.2(3) no . . .
S5 Fe1 S3 Fe2 148.25(18) no . . .
S5 Fe1 S3 Fe3 -140.40(18) no . . .
Fe1 Fe2 Fe2 Fe1 180(77379) no . 2_565 2_565
Fe1 Fe2 Fe2 Fe3 -177.8(3) no . 2_565 2_565
Fe1 Fe2 Fe2 V1 117.4(3) no . 2_565 2_565
Fe1 Fe2 Fe2 S1 66.4(3) no . 2_565 2_565
Fe1 Fe2 Fe2 S3 -123.0(3) no . 2_565 2_565
Fe1 Fe2 Fe2 S4 146.3(3) no . 2_565 2_565
Fe1 Fe2 Fe2 S4 -33.7(3) no . 2_565 .
Fe1 Fe2 Fe3 Fe1 0.00(5) no . . .
Fe1 Fe2 Fe3 V1 -80.42(13) no . . .
Fe1 Fe2 Fe3 S2 -38.14(9) no . . .
Fe1 Fe2 Fe3 S3 60.77(9) no . . .
Fe1 Fe2 Fe3 S4 -144.78(8) no . . .
Fe1 Fe2 Fe3 N1 137.51(15) no . . .
Fe1 Fe2 V1 Fe3 68.13(10) no . . .
Fe1 Fe2 V1 S1 -59.77(8) no . . .
Fe1 Fe2 V1 S2 31.16(8) no . . .
Fe1 Fe2 V1 S4 133.27(9) no . . .
Fe1 Fe2 V1 P1 -48.89(11) no . . .
Fe1 Fe2 V1 O1 -138.26(12) no . . .
Fe1 Fe2 V1 O2 108.23(15) no . . .
Fe1 Fe2 S1 Fe1 0.00(7) no . . .
Fe1 Fe2 S1 V1 89.42(18) no . . .
Fe1 Fe2 S3 Fe1 0.00(6) no . . .
Fe1 Fe2 S3 Fe3 -79.81(13) no . . .
Fe1 Fe2 S4 Fe2 168.32(8) no . . 2_565
Fe1 Fe2 S4 Fe3 32.93(10) no . . .
Fe1 Fe2 S4 V1 -46.82(10) no . . .
Fe1 Fe2 S4 Fe2 -162.72(14) no . 2_565 2_565
Fe1 Fe2 S4 Fe3 149.44(14) no . 2_565 2_565
Fe1 Fe2 S4 V1 -117.75(18) no . 2_565 2_565
Fe2 Fe2 Fe3 Fe1 179.15(7) no 2_565 . .
Fe2 Fe2 Fe3 V1 98.73(13) no 2_565 . .
Fe2 Fe2 Fe3 S2 141.02(10) no 2_565 . .
Fe2 Fe2 Fe3 S3 -120.07(10) no 2_565 . .
Fe2 Fe2 Fe3 S4 34.37(6) no 2_565 . .
Fe2 Fe2 Fe3 N1 -43.34(16) no 2_565 . .
Fe3 Fe2 Fe2 Fe1 177.8(2) no . 2_565 2_565
Fe3 Fe2 Fe2 Fe3 180(77379) no . 2_565 2_565
Fe3 Fe2 Fe2 V1 115.24(11) no . 2_565 2_565
Fe3 Fe2 Fe2 S1 64.19(14) no . 2_565 2_565
Fe3 Fe2 Fe2 S3 -125.15(10) no . 2_565 2_565
Fe3 Fe2 Fe2 S4 144.09(10) no . 2_565 2_565
Fe3 Fe2 Fe2 S4 -35.91(9) no . 2_565 .
Fe2 Fe2 V1 Fe3 -93.00(12) no 2_565 . .
Fe2 Fe2 V1 S1 139.09(9) no 2_565 . .
Fe2 Fe2 V1 S2 -129.98(9) no 2_565 . .
Fe2 Fe2 V1 S4 -27.86(6) no 2_565 . .
Fe2 Fe2 V1 P1 149.97(10) no 2_565 . .
Fe2 Fe2 V1 O1 60.60(12) no 2_565 . .
Fe2 Fe2 V1 O2 -52.91(15) no 2_565 . .
V1 Fe2 Fe2 Fe1 -117.4(3) no . 2_565 2_565
V1 Fe2 Fe2 Fe3 -115.24(11) no . 2_565 2_565
V1 Fe2 Fe2 V1 180(70454) no . 2_565 2_565
V1 Fe2 Fe2 S1 128.95(14) no . 2_565 2_565
V1 Fe2 Fe2 S3 -60.39(14) no . 2_565 2_565
V1 Fe2 Fe2 S4 -151.15(8) no . 2_565 2_565
V1 Fe2 Fe2 S4 28.85(6) no . 2_565 .
Fe2 Fe2 S1 Fe1 -157.28(13) no 2_565 . .
Fe2 Fe2 S1 V1 -67.9(2) no 2_565 . .
S1 Fe2 Fe2 Fe1 -66.4(3) no . 2_565 2_565
S1 Fe2 Fe2 Fe3 -64.19(18) no . 2_565 2_565
S1 Fe2 Fe2 V1 -128.95(18) no . 2_565 2_565
S1 Fe2 Fe2 S1 180(106733) no . 2_565 2_565
S1 Fe2 Fe2 S3 -9.3(2) no . 2_565 2_565
S1 Fe2 Fe2 S4 -100.10(19) no . 2_565 2_565
S1 Fe2 Fe2 S4 79.90(19) no . 2_565 .
Fe2 Fe2 S3 Fe1 158.52(10) no 2_565 . .
Fe2 Fe2 S3 Fe3 78.71(13) no 2_565 . .
S3 Fe2 Fe2 Fe1 123.0(3) no . 2_565 2_565
S3 Fe2 Fe2 Fe3 125.15(14) no . 2_565 2_565
S3 Fe2 Fe2 V1 60.39(17) no . 2_565 2_565
S3 Fe2 Fe2 S1 9.3(2) no . 2_565 2_565
S3 Fe2 Fe2 S3 180(89856) no . 2_565 2_565
S3 Fe2 Fe2 S4 89.24(16) no . 2_565 2_565
S3 Fe2 Fe2 S4 -90.76(16) no . 2_565 .
Fe2 Fe2 S4 Fe2 -0.00(6) no 2_565 . 2_565
Fe2 Fe2 S4 Fe3 -135.39(13) no 2_565 . .
Fe2 Fe2 S4 V1 144.87(10) no 2_565 . .
S4 Fe2 Fe2 Fe1 -146.3(3) no . 2_565 2_565
S4 Fe2 Fe2 Fe3 -144.09(13) no . 2_565 2_565
S4 Fe2 Fe2 V1 151.15(11) no . 2_565 2_565
S4 Fe2 Fe2 S1 100.10(16) no . 2_565 2_565
S4 Fe2 Fe2 S3 -89.24(15) no . 2_565 2_565
S4 Fe2 Fe2 S4 180(81935) no . 2_565 2_565
S4 Fe2 Fe2 S4 0.00(10) no . 2_565 .
Fe2 Fe2 S4 Fe2 -0.00(5) no 2_565 2_565 2_565
Fe2 Fe2 S4 Fe3 -47.84(14) no 2_565 2_565 2_565
Fe2 Fe2 S4 V1 44.97(14) no 2_565 2_565 2_565
S4 Fe2 Fe2 Fe1 33.7(3) no 2_565 2_565 2_565
S4 Fe2 Fe2 Fe3 35.91(11) no 2_565 2_565 2_565
S4 Fe2 Fe2 V1 -28.85(10) no 2_565 2_565 2_565
S4 Fe2 Fe2 S1 -79.90(16) no 2_565 2_565 2_565
S4 Fe2 Fe2 S3 90.76(14) no 2_565 2_565 2_565
S4 Fe2 Fe2 S4 -0.00(9) no 2_565 2_565 2_565
S4 Fe2 Fe2 S4 180(81935) no 2_565 2_565 .
Fe3 Fe2 V1 Fe3 -0.00(4) no . . .
Fe3 Fe2 V1 S1 -127.90(9) no . . .
Fe3 Fe2 V1 S2 -36.97(8) no . . .
Fe3 Fe2 V1 S4 65.14(10) no . . .
Fe3 Fe2 V1 P1 -117.02(12) no . . .
Fe3 Fe2 V1 O1 153.61(10) no . . .
Fe3 Fe2 V1 O2 40.09(13) no . . .
V1 Fe2 Fe3 Fe1 80.42(13) no . . .
V1 Fe2 Fe3 V1 -0.00(6) no . . .
V1 Fe2 Fe3 S2 42.29(8) no . . .
V1 Fe2 Fe3 S3 141.20(9) no . . .
V1 Fe2 Fe3 S4 -64.36(12) no . . .
V1 Fe2 Fe3 N1 -142.06(14) no . . .
Fe3 Fe2 S1 Fe1 -43.04(11) no . . .
Fe3 Fe2 S1 V1 46.38(11) no . . .
S1 Fe2 Fe3 Fe1 38.80(11) no . . .
S1 Fe2 Fe3 V1 -41.62(10) no . . .
S1 Fe2 Fe3 S2 0.67(11) no . . .
S1 Fe2 Fe3 S3 99.57(10) no . . .
S1 Fe2 Fe3 S4 -105.98(12) no . . .
S1 Fe2 Fe3 N1 176.31(13) no . . .
Fe3 Fe2 S3 Fe1 79.81(13) no . . .
Fe3 Fe2 S3 Fe3 0.00(6) no . . .
S3 Fe2 Fe3 Fe1 -60.77(11) no . . .
S3 Fe2 Fe3 V1 -141.20(12) no . . .
S3 Fe2 Fe3 S2 -98.91(11) no . . .
S3 Fe2 Fe3 S3 0.00(10) no . . .
S3 Fe2 Fe3 S4 154.45(12) no . . .
S3 Fe2 Fe3 N1 76.74(15) no . . .
Fe3 Fe2 S4 Fe2 135.39(13) no . . 2_565
Fe3 Fe2 S4 Fe3 -0.00(7) no . . .
Fe3 Fe2 S4 V1 -79.74(11) no . . .
S4 Fe2 Fe3 Fe1 144.78(11) no . . .
S4 Fe2 Fe3 V1 64.36(14) no . . .
S4 Fe2 Fe3 S2 106.65(12) no . . .
S4 Fe2 Fe3 S3 -154.45(12) no . . .
S4 Fe2 Fe3 S4 0.00(9) no . . .
S4 Fe2 Fe3 N1 -77.71(15) no . . .
Fe3 Fe2 S4 Fe2 -59.16(17) no . 2_565 2_565
Fe3 Fe2 S4 Fe3 -107.01(16) no . 2_565 2_565
Fe3 Fe2 S4 V1 -14.2(3) no . 2_565 2_565
S4 Fe2 Fe3 Fe1 -135.32(17) no 2_565 . .
S4 Fe2 Fe3 V1 144.25(15) no 2_565 . .
S4 Fe2 Fe3 S2 -173.46(13) no 2_565 . .
S4 Fe2 Fe3 S3 -74.55(15) no 2_565 . .
S4 Fe2 Fe3 S4 79.90(16) no 2_565 . .
S4 Fe2 Fe3 N1 2.2(3) no 2_565 . .
V1 Fe2 S1 Fe1 -89.42(17) no . . .
V1 Fe2 S1 V1 0.00(6) no . . .
S1 Fe2 V1 Fe3 127.90(10) no . . .
S1 Fe2 V1 S1 0.00(9) no . . .
S1 Fe2 V1 S2 90.93(11) no . . .
S1 Fe2 V1 S4 -166.96(9) no . . .
S1 Fe2 V1 P1 10.88(11) no . . .
S1 Fe2 V1 O1 -78.49(12) no . . .
S1 Fe2 V1 O2 167.99(15) no . . .
V1 Fe2 S3 Fe1 43.21(12) no . . .
V1 Fe2 S3 Fe3 -36.60(12) no . . .
S3 Fe2 V1 Fe3 33.29(11) no . . .
S3 Fe2 V1 S1 -94.61(13) no . . .
S3 Fe2 V1 S2 -3.69(12) no . . .
S3 Fe2 V1 S4 98.43(13) no . . .
S3 Fe2 V1 P1 -83.73(16) no . . .
S3 Fe2 V1 O1 -173.10(12) no . . .
S3 Fe2 V1 O2 73.38(17) no . . .
V1 Fe2 S4 Fe2 -144.87(10) no . . 2_565
V1 Fe2 S4 Fe3 79.74(11) no . . .
V1 Fe2 S4 V1 -0.00(5) no . . .
S4 Fe2 V1 Fe3 -65.14(11) no . . .
S4 Fe2 V1 S1 166.96(9) no . . .
S4 Fe2 V1 S2 -102.11(11) no . . .
S4 Fe2 V1 S4 0.00(7) no . . .
S4 Fe2 V1 P1 177.84(13) no . . .
S4 Fe2 V1 O1 88.47(12) no . . .
S4 Fe2 V1 O2 -25.05(13) no . . .
V1 Fe2 S4 Fe2 55.3(3) no . 2_565 2_565
V1 Fe2 S4 Fe3 7.4(3) no . 2_565 2_565
V1 Fe2 S4 V1 100.2(2) no . 2_565 2_565
S4 Fe2 V1 Fe3 -136.6(2) no 2_565 . .
S4 Fe2 V1 S1 95.5(2) no 2_565 . .
S4 Fe2 V1 S2 -173.60(19) no 2_565 . .
S4 Fe2 V1 S4 -71.5(2) no 2_565 . .
S4 Fe2 V1 P1 106.3(2) no 2_565 . .
S4 Fe2 V1 O1 17.0(3) no 2_565 . .
S4 Fe2 V1 O2 -96.5(3) no 2_565 . .
S1 Fe2 S3 Fe1 -14.81(15) no . . .
S1 Fe2 S3 Fe3 -94.62(14) no . . .
S3 Fe2 S1 Fe1 14.29(14) no . . .
S3 Fe2 S1 V1 103.71(18) no . . .
S1 Fe2 S4 Fe2 -133.47(11) no . . 2_565
S1 Fe2 S4 Fe3 91.14(12) no . . .
S1 Fe2 S4 V1 11.40(9) no . . .
S4 Fe2 S1 Fe1 -100.80(17) no . . .
S4 Fe2 S1 V1 -11.38(9) no . . .
S1 Fe2 S4 Fe2 127.52(14) no . 2_565 2_565
S1 Fe2 S4 Fe3 79.68(19) no . 2_565 2_565
S1 Fe2 S4 V1 172.49(13) no . 2_565 2_565
S4 Fe2 S1 Fe1 132.34(14) no 2_565 . .
S4 Fe2 S1 V1 -138.24(13) no 2_565 . .
S3 Fe2 S4 Fe2 113.42(14) no . . 2_565
S3 Fe2 S4 Fe3 -21.96(11) no . . .
S3 Fe2 S4 V1 -101.71(14) no . . .
S4 Fe2 S3 Fe1 101.81(16) no . . .
S4 Fe2 S3 Fe3 22.00(11) no . . .
S3 Fe2 S4 Fe2 -114.88(16) no . 2_565 2_565
S3 Fe2 S4 Fe3 -162.72(15) no . 2_565 2_565
S3 Fe2 S4 V1 -69.91(19) no . 2_565 2_565
S4 Fe2 S3 Fe1 -142.80(12) no 2_565 . .
S4 Fe2 S3 Fe3 137.39(14) no 2_565 . .
S4 Fe2 S4 Fe2 0.00(11) no . 2_565 2_565
S4 Fe2 S4 Fe3 -47.84(19) no . 2_565 2_565
S4 Fe2 S4 V1 44.97(19) no . 2_565 2_565
S4 Fe2 S4 Fe2 0.00(11) no 2_565 . 2_565
S4 Fe2 S4 Fe3 -135.39(12) no 2_565 . .
S4 Fe2 S4 V1 144.87(11) no 2_565 . .
Fe1 Fe3 V1 Fe2 -67.70(6) no . . .
Fe1 Fe3 V1 S1 -30.48(7) no . . .
Fe1 Fe3 V1 S2 59.34(10) no . . .
Fe1 Fe3 V1 S4 -136.08(11) no . . .
Fe1 Fe3 V1 P1 54.27(15) no . . .
Fe1 Fe3 V1 O1 -120.8(3) no . . .
Fe1 Fe3 V1 O2 134.30(8) no . . .
Fe1 Fe3 S2 Fe1 0.00(6) no . . .
Fe1 Fe3 S2 V1 -88.04(16) no . . .
Fe1 Fe3 S3 Fe1 -0.00(5) no . . .
Fe1 Fe3 S3 Fe2 78.42(10) no . . .
Fe1 Fe3 S4 Fe2 -32.66(9) no . . .
Fe1 Fe3 S4 Fe2 -82.77(18) no . . 2_565
Fe1 Fe3 S4 V1 43.78(13) no . . .
Fe1 Fe3 N1 C59 -156.3(4) no . . .
Fe1 Fe3 N1 C60 -26.5(13) no . . .
Fe2 Fe3 V1 Fe2 -0.00(6) no . . .
Fe2 Fe3 V1 S1 37.21(7) no . . .
Fe2 Fe3 V1 S2 127.04(12) no . . .
Fe2 Fe3 V1 S4 -68.38(10) no . . .
Fe2 Fe3 V1 P1 121.96(16) no . . .
Fe2 Fe3 V1 O1 -53.2(3) no . . .
Fe2 Fe3 V1 O2 -158.00(8) no . . .
Fe2 Fe3 S2 Fe1 42.31(11) no . . .
Fe2 Fe3 S2 V1 -45.73(11) no . . .
Fe2 Fe3 S3 Fe1 -78.42(10) no . . .
Fe2 Fe3 S3 Fe2 0.00(4) no . . .
Fe2 Fe3 S4 Fe2 -0.00(5) no . . .
Fe2 Fe3 S4 Fe2 -50.11(15) no . . 2_565
Fe2 Fe3 S4 V1 76.44(11) no . . .
Fe2 Fe3 N1 C59 99.3(9) no . . .
Fe2 Fe3 N1 C60 -130.9(6) no . . .
V1 Fe3 S2 Fe1 88.04(16) no . . .
V1 Fe3 S2 V1 0.00(6) no . . .
S2 Fe3 V1 Fe2 -127.04(16) no . . .
S2 Fe3 V1 S1 -89.83(18) no . . .
S2 Fe3 V1 S2 -0.00(13) no . . .
S2 Fe3 V1 S4 164.58(15) no . . .
S2 Fe3 V1 P1 -5.07(16) no . . .
S2 Fe3 V1 O1 179.8(3) no . . .
S2 Fe3 V1 O2 74.96(18) no . . .
V1 Fe3 S3 Fe1 -42.91(10) no . . .
V1 Fe3 S3 Fe2 35.51(8) no . . .
S3 Fe3 V1 Fe2 -33.01(9) no . . .
S3 Fe3 V1 S1 4.20(9) no . . .
S3 Fe3 V1 S2 94.03(16) no . . .
S3 Fe3 V1 S4 -101.39(15) no . . .
S3 Fe3 V1 P1 88.95(19) no . . .
S3 Fe3 V1 O1 -86.2(3) no . . .
S3 Fe3 V1 O2 168.98(8) no . . .
V1 Fe3 S4 Fe2 -76.44(12) no . . .
V1 Fe3 S4 Fe2 -126.54(18) no . . 2_565
V1 Fe3 S4 V1 -0.00(6) no . . .
S4 Fe3 V1 Fe2 68.38(14) no . . .
S4 Fe3 V1 S1 105.59(17) no . . .
S4 Fe3 V1 S2 -164.58(13) no . . .
S4 Fe3 V1 S4 -0.00(11) no . . .
S4 Fe3 V1 P1 -169.65(17) no . . .
S4 Fe3 V1 O1 15.2(2) no . . .
S4 Fe3 V1 O2 -89.62(17) no . . .
V1 Fe3 N1 C59 -10.4(11) no . . .
V1 Fe3 N1 C60 119.4(7) no . . .
N1 Fe3 V1 Fe2 133.8(5) no . . .
N1 Fe3 V1 S1 171.0(5) no . . .
N1 Fe3 V1 S2 -99.2(5) no . . .
N1 Fe3 V1 S4 65.4(5) no . . .
N1 Fe3 V1 P1 -104.2(5) no . . .
N1 Fe3 V1 O1 80.6(6) no . . .
N1 Fe3 V1 O2 -24.2(5) no . . .
S2 Fe3 S3 Fe1 15.24(11) no . . .
S2 Fe3 S3 Fe2 93.66(13) no . . .
S3 Fe3 S2 Fe1 -14.79(10) no . . .
S3 Fe3 S2 V1 -102.83(17) no . . .
S2 Fe3 S4 Fe2 -89.97(17) no . . .
S2 Fe3 S4 Fe2 -140.07(16) no . . 2_565
S2 Fe3 S4 V1 -13.53(14) no . . .
S4 Fe3 S2 Fe1 101.39(17) no . . .
S4 Fe3 S2 V1 13.35(14) no . . .
S2 Fe3 N1 C59 -85.7(7) no . . .
S2 Fe3 N1 C60 44.1(10) no . . .
N1 Fe3 S2 Fe1 -134.2(5) no . . .
N1 Fe3 S2 V1 137.8(5) no . . .
S3 Fe3 S4 Fe2 22.22(12) no . . .
S3 Fe3 S4 Fe2 -27.9(2) no . . 2_565
S3 Fe3 S4 V1 98.66(13) no . . .
S4 Fe3 S3 Fe1 -101.11(12) no . . .
S4 Fe3 S3 Fe2 -22.69(12) no . . .
S3 Fe3 N1 C59 156.5(6) no . . .
S3 Fe3 N1 C60 -73.7(9) no . . .
N1 Fe3 S3 Fe1 145.0(3) no . . .
N1 Fe3 S3 Fe2 -136.6(3) no . . .
S4 Fe3 N1 C59 40.3(8) no . . .
S4 Fe3 N1 C60 170.1(7) no . . .
N1 Fe3 S4 Fe2 136.6(4) no . . .
N1 Fe3 S4 Fe2 86.5(5) no . . 2_565
N1 Fe3 S4 V1 -147.0(4) no . . .
Fe2 V1 S1 Fe1 74.30(11) no . . .
Fe2 V1 S1 Fe2 0.00(3) no . . .
Fe2 V1 S2 Fe1 -35.56(11) no . . .
Fe2 V1 S2 Fe3 40.32(9) no . . .
Fe2 V1 S4 Fe2 0.00(4) no . . .
Fe2 V1 S4 Fe2 45.06(15) no . . 2_565
Fe2 V1 S4 Fe3 -70.17(15) no . . .
Fe2 V1 P1 C6 -97.7(2) no . . .
Fe2 V1 P1 C15 27.8(3) no . . .
Fe2 V1 P1 C26 153.66(11) no . . .
Fe2 V1 O1 C1 138.0(6) no . . .
Fe2 V1 O2 C21 -148.3(4) no . . .
Fe3 V1 S1 Fe1 34.54(9) no . . .
Fe3 V1 S1 Fe2 -39.76(8) no . . .
Fe3 V1 S2 Fe1 -75.88(13) no . . .
Fe3 V1 S2 Fe3 -0.00(8) no . . .
Fe3 V1 S4 Fe2 70.17(15) no . . .
Fe3 V1 S4 Fe2 115.2(2) no . . 2_565
Fe3 V1 S4 Fe3 -0.00(5) no . . .
Fe3 V1 P1 C6 -176.08(13) no . . .
Fe3 V1 P1 C15 -50.6(3) no . . .
Fe3 V1 P1 C26 75.3(3) no . . .
Fe3 V1 O1 C1 179.8(3) no . . .
Fe3 V1 O2 C21 -116.6(6) no . . .
S1 V1 S2 Fe1 14.47(11) no . . .
S1 V1 S2 Fe3 90.35(14) no . . .
S2 V1 S1 Fe1 -14.34(11) no . . .
S2 V1 S1 Fe2 -88.64(12) no . . .
S1 V1 S4 Fe2 -10.20(9) no . . .
S1 V1 S4 Fe2 34.86(18) no . . 2_565
S1 V1 S4 Fe3 -80.37(16) no . . .
S4 V1 S1 Fe1 84.96(12) no . . .
S4 V1 S1 Fe2 10.66(9) no . . .
S1 V1 P1 C6 -89.4(2) no . . .
S1 V1 P1 C15 36.1(2) no . . .
S1 V1 P1 C26 162.00(12) no . . .
P1 V1 S1 Fe1 -98.07(12) no . . .
P1 V1 S1 Fe2 -172.37(9) no . . .
S1 V1 O1 C1 89.3(7) no . . .
O1 V1 S1 Fe1 -178.2(2) no . . .
O1 V1 S1 Fe2 107.5(2) no . . .
S2 V1 S4 Fe2 81.88(18) no . . .
S2 V1 S4 Fe2 126.94(18) no . . 2_565
S2 V1 S4 Fe3 11.70(12) no . . .
S4 V1 S2 Fe1 -88.03(14) no . . .
S4 V1 S2 Fe3 -12.15(13) no . . .
S2 V1 P1 C6 -179.93(18) no . . .
S2 V1 P1 C15 -54.4(3) no . . .
S2 V1 P1 C26 71.48(18) no . . .
P1 V1 S2 Fe1 100.36(15) no . . .
P1 V1 S2 Fe3 176.24(14) no . . .
S2 V1 O2 C21 -69.5(5) no . . .
O2 V1 S2 Fe1 178.9(3) no . . .
O2 V1 S2 Fe3 -105.2(3) no . . .
S4 V1 O1 C1 -168.3(6) no . . .
O1 V1 S4 Fe2 -101.6(3) no . . .
O1 V1 S4 Fe2 -56.5(4) no . . 2_565
O1 V1 S4 Fe3 -171.8(3) no . . .
S4 V1 O2 C21 -168.2(5) no . . .
O2 V1 S4 Fe2 165.8(2) no . . .
O2 V1 S4 Fe2 -149.1(3) no . . 2_565
O2 V1 S4 Fe3 95.6(3) no . . .
P1 V1 O1 C1 3.4(6) no . . .
O1 V1 P1 C6 1.2(3) no . . .
O1 V1 P1 C15 126.7(4) no . . .
O1 V1 P1 C26 -107.4(3) no . . .
P1 V1 O2 C21 15.4(5) no . . .
O2 V1 P1 C6 95.5(3) no . . .
O2 V1 P1 C15 -139.0(3) no . . .
O2 V1 P1 C26 -13.1(2) no . . .
O1 V1 O2 C21 94.9(6) no . . .
O2 V1 O1 C1 -74.0(7) no . . .
Fe1 S5 C35 C36 -78.9(10) no . . .
Fe1 S5 C35 C40 105.4(8) no . . .
V1 P1 C6 C1 -5.2(9) no . . .
V1 P1 C6 C5 -176.6(10) no . . .
V1 P1 C15 C16 82.7(14) no . . .
V1 P1 C15 C20 -89.3(9) no . . .
V1 P1 C26 C21 12.9(6) no . . .
V1 P1 C26 C25 -171.7(7) no . . .
C6 P1 C15 C16 -155.7(11) no . . .
C6 P1 C15 C20 32.2(12) no . . .
C15 P1 C6 C1 -141.3(9) no . . .
C15 P1 C6 C5 47.3(13) no . . .
C6 P1 C26 C21 -91.5(7) no . . .
C6 P1 C26 C25 83.9(8) no . . .
C26 P1 C6 C1 99.1(9) no . . .
C26 P1 C6 C5 -72.3(12) no . . .
C15 P1 C26 C21 149.1(7) no . . .
C15 P1 C26 C25 -35.4(10) no . . .
C26 P1 C15 C16 -39.0(14) no . . .
C26 P1 C15 C20 149.0(9) no . . .
V1 O1 C1 C2 171.1(7) no . . .
V1 O1 C1 C6 -8.4(16) no . . .
V1 O2 C21 C22 172.1(5) no . . .
V1 O2 C21 C26 -10.7(12) no . . .
C61 O3 C64 C63 4(3) no . . .
C64 O3 C61 C62 -22(3) no . . .
O1 C1 C2 C3 178.2(11) no . . .
O1 C1 C2 C7 -1.4(19) no . . .
O1 C1 C6 P1 8.5(17) no . . .
O1 C1 C6 C5 -179.6(11) no . . .
C2 C1 C6 P1 -171.0(11) no . . .
C2 C1 C6 C5 1(2) no . . .
C6 C1 C2 C3 -2.3(19) no . . .
C6 C1 C2 C7 178.1(11) no . . .
C1 C2 C3 C4 4(3) no . . .
C1 C2 C7 C8 62.5(16) no . . .
C1 C2 C7 C9 -56.3(16) no . . .
C1 C2 C7 C10 -176.1(11) no . . .
C3 C2 C7 C8 -117.1(14) no . . .
C3 C2 C7 C9 124.1(13) no . . .
C3 C2 C7 C10 4.3(19) no . . .
C7 C2 C3 C4 -176.8(12) no . . .
C2 C3 C4 C5 -3(3) no . . .
C2 C3 C4 C11 178.4(13) no . . .
C3 C4 C5 C6 2(3) no . . .
C3 C4 C11 C12 -125.0(15) no . . .
C3 C4 C11 C13 -14(3) no . . .
C3 C4 C11 C14 117.2(16) no . . .
C5 C4 C11 C12 56.7(19) no . . .
C5 C4 C11 C13 167.5(14) no . . .
C5 C4 C11 C14 -61(2) no . . .
C11 C4 C5 C6 -180.0(14) no . . .
C4 C5 C6 P1 170.1(13) no . . .
C4 C5 C6 C1 -1(3) no . . .
P1 C15 C16 C17 -170.9(10) no . . .
P1 C15 C20 C19 175.6(12) no . . .
C16 C15 C20 C19 3(3) no . . .
C20 C15 C16 C17 1(3) no . . .
C15 C16 C17 C18 -6(3) no . . .
C16 C17 C18 C19 9(4) no . . .
C17 C18 C19 C20 -6(5) no . . .
C18 C19 C20 C15 -1(4) no . . .
O2 C21 C22 C23 179.8(8) no . . .
O2 C21 C22 C27 -0.5(14) no . . .
O2 C21 C26 P1 -5.0(11) no . . .
O2 C21 C26 C25 179.4(8) no . . .
C22 C21 C26 P1 172.2(8) no . . .
C22 C21 C26 C25 -3.4(14) no . . .
C26 C21 C22 C23 2.6(13) no . . .
C26 C21 C22 C27 -177.7(8) no . . .
C21 C22 C23 C24 -2.2(15) no . . .
C21 C22 C27 C28 -178.1(8) no . . .
C21 C22 C27 C29 -57.2(12) no . . .
C21 C22 C27 C30 60.9(14) no . . .
C23 C22 C27 C28 1.6(14) no . . .
C23 C22 C27 C29 122.4(11) no . . .
C23 C22 C27 C30 -119.5(11) no . . .
C27 C22 C23 C24 178.1(9) no . . .
C22 C23 C24 C25 2.2(17) no . . .
C22 C23 C24 C31 -178.0(9) no . . .
C23 C24 C25 C26 -2.6(16) no . . .
C23 C24 C31 C32 123.3(12) no . . .
C23 C24 C31 C33 6.6(17) no . . .
C23 C24 C31 C34 -121.2(13) no . . .
C25 C24 C31 C32 -56.9(14) no . . .
C25 C24 C31 C33 -173.6(10) no . . .
C25 C24 C31 C34 58.6(16) no . . .
C31 C24 C25 C26 177.6(10) no . . .
C24 C25 C26 P1 -171.6(9) no . . .
C24 C25 C26 C21 3.3(16) no . . .
S5 C35 C36 C37 -174.6(8) no . . .
S5 C35 C36 C41 7.6(16) no . . .
S5 C35 C40 C39 174.7(8) no . . .
S5 C35 C40 C50 -12.8(16) no . . .
C36 C35 C40 C39 -1.1(18) no . . .
C36 C35 C40 C50 171.5(10) no . . .
C40 C35 C36 C37 1.0(17) no . . .
C40 C35 C36 C41 -176.8(11) no . . .
C35 C36 C37 C38 3(2) no . . .
C35 C36 C41 C42 -76(2) no . . .
C35 C36 C41 C46 107.8(17) no . . .
C37 C36 C41 C42 106.8(18) no . . .
C37 C36 C41 C46 -70(2) no . . .
C41 C36 C37 C38 -179.0(13) no . . .
C36 C37 C38 C39 -7(3) no . . .
C37 C38 C39 C40 7(3) no . . .
C38 C39 C40 C35 -3(2) no . . .
C38 C39 C40 C50 -175.6(13) no . . .
C35 C40 C50 C51 81.1(15) no . . .
C35 C40 C50 C55 -100.0(15) no . . .
C39 C40 C50 C51 -106.5(16) no . . .
C39 C40 C50 C55 72.4(15) no . . .
C36 C41 C42 C43 -178.1(17) no . . .
C36 C41 C42 C47 2(4) no . . .
C36 C41 C46 C45 178.3(16) no . . .
C36 C41 C46 C49 -0(3) no . . .
C42 C41 C46 C45 2(3) no . . .
C42 C41 C46 C49 -176.6(19) no . . .
C46 C41 C42 C43 -2(4) no . . .
C46 C41 C42 C47 178.6(18) no . . .
C41 C42 C43 C44 0(4) no . . .
C47 C42 C43 C44 -180(3) no . . .
C42 C43 C44 C45 1(5) no . . .
C42 C43 C44 C48 173(3) no . . .
C43 C44 C45 C46 -0(5) no . . .
C48 C44 C45 C46 -172(3) no . . .
C44 C45 C46 C41 -1(4) no . . .
C44 C45 C46 C49 178(3) no . . .
C40 C50 C51 C52 -178.9(11) no . . .
C40 C50 C51 C56 1.9(18) no . . .
C40 C50 C55 C54 179.0(10) no . . .
C40 C50 C55 C57 2.3(18) no . . .
C51 C50 C55 C54 -2.0(18) no . . .
C51 C50 C55 C57 -178.8(11) no . . .
C55 C50 C51 C52 2.2(18) no . . .
C55 C50 C51 C56 -177.0(10) no . . .
C50 C51 C52 C53 -2(2) no . . .
C56 C51 C52 C53 177.5(13) no . . .
C51 C52 C53 C54 1(3) no . . .
C51 C52 C53 C58 -169.9(13) no . . .
C51 C52 C53 C58A 160.2(14) no . . .
C52 C53 C54 C55 -1(3) no . . .
C52 C53 C58 C58A -138(4) no . . .
C52 C53 C58A C58 57(7) no . . .
C54 C53 C58 C58A 55(7) no . . .
C58 C53 C54 C55 166(5) no . . .
C54 C53 C58A C58 -143(4) no . . .
C58A C53 C54 C55 -164(4) no . . .
C58 C53 C58A C58 0(5) no . . .
C58A C53 C58 C58A 0(6) no . . .
C53 C54 C55 C50 1(3) no . . .
C53 C54 C55 C57 178.3(14) no . . .
C53 C58 C58A C53 -0.0(11) no . . .
O3 C61 C62 C63 34(4) no . . .
C61 C62 C63 C64 -32(5) no . . .
C62 C63 C64 O3 17(5) no . . .
C66 C65 C70 C69 -2(4) no . . .
C70 C65 C66 C67 2(4) no . . .
C70 C65 C66 C71A -141(3) no . . .
C71 C65 C66 C67 179(4) no . . .
C71 C65 C66 C71A 35(5) no . . .
C71 C65 C70 C69 -176(7) no . . .
C65 C66 C67 C68 -2(5) no . . .
C71A C66 C67 C68 148(5) no . . .
C66 C67 C68 C69 2(5) no . . .
C67 C68 C69 C70 -2(5) no . . .
C68 C69 C70 C65 2(5) no . . .
